data_7252040
loop_
_publ_author_name
'Jakubik, Natasza'
'Zaorska, Ewelina'
'Malinska, Maura'

_publ_section_title
;
 Salt-Dependent Switching of Crystal Packing in
 Cucurbituril-Antidepressant Crystals
;
_journal_name_full CrystEngComm
_journal_paper_doi 10.1039/D6CE00242K
_journal_year 2026
_chemical_formula_moiety 'C36 H36 N24 O12, 2(C20 H24 N), 30[H2O]'
_chemical_formula_sum 'C76 H144 N26 O42'
_chemical_formula_weight 2094.16
_space_group_crystal_system trigonal
_space_group_IT_number 148
_space_group_name_Hall '-R 3'
_space_group_name_H-M_alt 'R -3 :H'
_atom_sites_solution_hydrogens geom
_audit_creation_date 2026-04-23
_audit_creation_method
;
Olex2 1.5
(compiled 2026.04.10 svn.r48fbca5a for OlexSys, GUI svn.r7537)
;
_audit_update_record
;
2026-04-27 deposited with the CCDC.	2026-05-26 downloaded from the CCDC.
;
_cell_angle_alpha 90
_cell_angle_beta 90
_cell_angle_gamma 120
_cell_formula_units_Z 18
_cell_length_a 41.5159(2)
_cell_length_b 41.5159(2)
_cell_length_c 32.12650(10)
_cell_measurement_reflns_used 45590
_cell_measurement_temperature 100.00(10)
_cell_measurement_theta_max 72.8110
_cell_measurement_theta_min 3.5130
_cell_volume 47953.8(4)
_computing_cell_refinement 'CrysAlisPro 1.171.42.70a (Rigaku OD, 2022)'
_computing_data_collection 'CrysAlisPro 1.171.42.70a (Rigaku OD, 2022)'
_computing_data_reduction 'CrysAlisPro 1.171.42.70a (Rigaku OD, 2022)'
_computing_molecular_graphics 'Olex2 1.5 (Dolomanov et al., 2009)'
_computing_publication_material 'Olex2 1.5 (Dolomanov et al., 2009)'
_computing_structure_refinement 'SHELXL 2019/2 (Sheldrick, 2015)'
_diffrn_ambient_environment N~2~
_diffrn_ambient_temperature 100.00(10)
_diffrn_detector 'Hybrid Pixel Array Detector'
_diffrn_detector_area_resol_mean 10.0000
_diffrn_detector_type HyPix
_diffrn_measured_fraction_theta_full 0.996
_diffrn_measured_fraction_theta_max 0.981
_diffrn_measurement_details
;
List of Runs (angles in degrees, time in seconds):

  # Type    Start    End  Width  t~exp~   \w     \q     \k     \f   Frames
#--------------------------------------------------------------------------
  1  \w   -139.00 -82.00   0.50    7.55    --  -54.00-109.00  54.00  114
  2  \w      8.00 106.00   0.50    7.55    --   55.96-102.00 -31.00  196
  3  \w     98.00 178.00   0.50    7.55    --  111.93 121.00  20.00  160
  4  \w     24.00 106.00   0.50    7.55    --  111.93-102.00 -31.00  164
  5  \w    -95.00 -41.00   0.50    1.89    --    0.00-178.00  60.00  108
  6  \w    -95.00 -41.00   0.50    1.89    --    0.00-178.00  90.00  108
  7  \w   -142.00 -86.00   0.50    7.55    --  -54.00 -99.00  90.00  112
  8  \w     94.00 139.00   0.50    7.55    --   55.96 125.00-120.00   90
  9  \w     28.00 108.00   0.50    7.55    --  111.93-111.00 120.00  160
 10  \w     63.00 146.00   0.50    7.55    --  111.93 178.00 -60.00  166
 11  \w    103.00 178.00   0.50    7.55    --  111.93 111.00 -60.00  150
 12  \w    103.00 178.00   0.50    7.55    --  111.93 111.00   0.00  150
 13  \w    106.00 178.00   0.50    7.55    --  111.93  98.00  93.00  144
 14  \w    -35.00  80.00   0.50    1.89    --    0.00  57.00   0.00  230
 15  \w     21.00 136.00   0.50    7.55    --   55.96  57.00 -60.00  230
 16  \w     21.00 136.00   0.50    7.55    --   55.96  57.00  90.00  230
 17  \w      6.00 142.00   0.50    7.55    --   55.96  38.00-150.00  272
 18  \w     68.00 109.00   0.50    7.55    --  111.93  45.00 -90.00   82
 19  \w     76.00 178.00   0.50    7.55    --  111.93  61.00-180.00  204
;
_diffrn_measurement_device 'four-circle diffractometer'
_diffrn_measurement_device_type 'SuperNova, Dual, Cu at home/near, HyPix'
_diffrn_measurement_method '\w scans'
_diffrn_orient_matrix_type 'CrysAlisPro convention (1999,Acta A55,543-557)'
_diffrn_orient_matrix_UB_11 -0.0399232000
_diffrn_orient_matrix_UB_12 -0.0309737000
_diffrn_orient_matrix_UB_13 0.0100116000
_diffrn_orient_matrix_UB_21 0.0148515000
_diffrn_orient_matrix_UB_22 -0.0259264000
_diffrn_orient_matrix_UB_23 0.0128977000
_diffrn_orient_matrix_UB_31 0.0046287000
_diffrn_orient_matrix_UB_32 0.0143015000
_diffrn_orient_matrix_UB_33 0.0450829000
_diffrn_radiation_monochromator mirror
_diffrn_radiation_probe x-ray
_diffrn_radiation_type 'Cu K\a'
_diffrn_radiation_wavelength 1.54184
_diffrn_reflns_av_R_equivalents 0.0251
_diffrn_reflns_av_unetI/netI 0.0207
_diffrn_reflns_Laue_measured_fraction_full 0.996
_diffrn_reflns_Laue_measured_fraction_max 0.981
_diffrn_reflns_limit_h_max 48
_diffrn_reflns_limit_h_min -51
_diffrn_reflns_limit_k_max 51
_diffrn_reflns_limit_k_min -51
_diffrn_reflns_limit_l_max 38
_diffrn_reflns_limit_l_min -28
_diffrn_reflns_number 99656
_diffrn_reflns_point_group_measured_fraction_full 0.996
_diffrn_reflns_point_group_measured_fraction_max 0.981
_diffrn_reflns_theta_full 67.684
_diffrn_reflns_theta_max 72.961
_diffrn_reflns_theta_min 3.531
_diffrn_source 'micro-focus sealed X-ray tube'
_diffrn_source_type 'SuperNova (Cu) X-ray Source'
_exptl_absorpt_coefficient_mu 0.908
_exptl_absorpt_correction_T_max 1.00000
_exptl_absorpt_correction_T_min 0.70518
_exptl_absorpt_correction_type multi-scan
_exptl_absorpt_process_details
;
CrysAlisPro 1.171.42.70a (Rigaku Oxford Diffraction, 2022)
Empirical absorption correction using spherical harmonics,
implemented in SCALE3 ABSPACK scaling algorithm.
;
_exptl_crystal_colour transparent
_exptl_crystal_density_diffrn 1.305
_exptl_crystal_description needle
_exptl_crystal_F_000 20124
_exptl_crystal_size_max 0.519
_exptl_crystal_size_mid 0.189
_exptl_crystal_size_min 0.101
_refine_diff_density_max 0.529
_refine_diff_density_min -0.326
_refine_diff_density_rms 0.063
_refine_ls_extinction_method none
_refine_ls_goodness_of_fit_ref 1.090
_refine_ls_hydrogen_treatment constr
_refine_ls_matrix_type full
_refine_ls_number_parameters 1031
_refine_ls_number_reflns 20891
_refine_ls_number_restraints 0
_refine_ls_restrained_S_all 1.090
_refine_ls_R_factor_all 0.0604
_refine_ls_R_factor_gt 0.0551
_refine_ls_shift/su_max 0.001
_refine_ls_shift/su_mean 0.000
_refine_ls_structure_factor_coef Fsqd
_refine_ls_weighting_details 'w=1/[\s^2^(Fo^2^)+(0.1093P)^2^+86.2764P] where P=(Fo^2^+2Fc^2^)/3'
_refine_ls_weighting_scheme calc
_refine_ls_wR_factor_gt 0.1864
_refine_ls_wR_factor_ref 0.1904
_reflns_Friedel_coverage 0.000
_reflns_number_gt 17998
_reflns_number_total 20891
_reflns_threshold_expression 'I > 2\s(I)'
_cod_data_source_file d6ce00242k2.cif
_cod_data_source_block 4
_cod_original_cell_volume 47953.8(5)
_cod_original_sg_symbol_H-M 'R -3'
_cod_database_code 7252040
_shelx_shelxl_version_number 2019/2
_chemical_oxdiff_formula 'C100 H100 N100 O100 Cl2'
_shelx_space_group_comment
;
The symmetry employed for this shelxl refinement is uniquely defined
by the following loop, which should always be used as a source of
symmetry information in preference to the above space-group names.
They are only intended as comments.
;
_shelx_estimated_absorpt_t_max 0.914
_shelx_estimated_absorpt_t_min 0.650
_olex2_refinement_description
;
1. Fixed Uiso
 At 1.2 times of:
  All C(H) groups, All C(H,H) groups, All N(H) groups
 At 1.5 times of:
  All C(H,H,H) groups
2.a Ternary CH refined with riding coordinates:
 N1B(H1B), N1A(H1A), C3C(H3C), C4C(H4C), C9C(H9C), C10C(H10C), C15C(H15C),
 C16C(H16C), C5D(H5D), C8D(H8D), C10D(H10D), C12D(H12D), C13D(H13D), C16D(H16D)
2.b Secondary CH2 refined with riding coordinates:
 C7B(H7BA,H7BB), C8B(H8BA,H8BB), C17B(H17A,H17B), C18B(H18E,H18F), C7A(H7AA,
 H7AB), C8A(H8AA,H8AB), C17A(H17C,H17D), C18A(H18G,H18H), C1C(H1CA,H1CB),
 C6C(H6CA,H6CB), C7C(H7CA,H7CB), C12C(H12A,H12B), C13C(H13A,H13B), C18C(H18A,
 H18B), C1D(H1DA,H1DB), C3D(H3DA,H3DB), C6D(H6DA,H6DB), C11D(H11A,H11B),
 C15D(H15A,H15B), C18D(H18C,H18D)
2.c Aromatic/amide H refined with riding coordinates:
 C1(H1), C2B(H2B), C3B(H3B), C4B(H4B), C5B(H5B), C10B(H10B), C11B(H11C),
 C12B(H12C), C13B(H13C), C2A(H2A), C3A(H3A), C4A(H4A), C5A(H5A), C10A(H10A),
 C11A(H11D), C12A(H12E), C13A(H13E), C16A(H16A)
2.d Idealised Me refined as rotating group:
 C19B(H19A,H19B,H19C), C20B(H20A,H20B,H20C), C19A(H19D,H19E,H19F), C20A(H20D,
 H20E,H20F)
;
_smtbx_masks_special_details
;
A solvent mask was calculated and 5667 electrons were 
found in a volume of 19185 \%A^3^ in 3 major voids per unit cell. 
This is broadly consistent with approximately 30 H2O per formula unit 
(540 H2O per unit cell), corresponding to 5400 electrons per unit cell. 
The remaining masked electron density is diffuse and was not assigned 
to discrete solvent molecules.
;
_smtbx_masks_void_probe_radius 1.2
_smtbx_masks_void_truncation_radius 1.2
_olex2_submission_special_instructions 'No special instructions were received'
_oxdiff_exptl_absorpt_empirical_details
;
Empirical correction (ABSPACK) includes:
- Absorption correction using spherical harmonics
- Frame scaling
;
_oxdiff_exptl_absorpt_empirical_full_max 1.373
_oxdiff_exptl_absorpt_empirical_full_min 0.572

loop_
_space_group_symop_operation_xyz
'x, y, z'
'-y, x-y, z'
'-x+y, -x, z'
'x+2/3, y+1/3, z+1/3'
'-y+2/3, x-y+1/3, z+1/3'
'-x+y+2/3, -x+1/3, z+1/3'
'x+1/3, y+2/3, z+2/3'
'-y+1/3, x-y+2/3, z+2/3'
'-x+y+1/3, -x+2/3, z+2/3'
'-x, -y, -z'
'y, -x+y, -z'
'x-y, x, -z'
'-x+2/3, -y+1/3, -z+1/3'
'y+2/3, -x+y+1/3, -z+1/3'
'x-y+2/3, x+1/3, -z+1/3'
'-x+1/3, -y+2/3, -z+2/3'
'y+1/3, -x+y+2/3, -z+2/3'
'x-y+1/3, x+2/3, -z+2/3'

loop_
_atom_site_label
_atom_site_type_symbol
_atom_site_fract_x
_atom_site_fract_y
_atom_site_fract_z
_atom_site_U_iso_or_equiv
_atom_site_adp_type
_atom_site_occupancy
_atom_site_site_symmetry_order
_atom_site_calc_flag
_atom_site_refinement_flags_posn
_atom_site_refinement_flags_adp
_atom_site_refinement_flags_occupancy
_atom_site_disorder_assembly
_atom_site_disorder_group
C1 C 0.31370(5) 0.34201(5) 0.58374(6) 0.0282(4) Uani 1 1 d . . . . .
H1 H 0.303705 0.320117 0.567224 0.034 Uiso 1 1 calc R U . . .
N1B N 0.41895(4) 0.39438(4) 0.56503(5) 0.0247(3) Uani 1 1 d . . . . .
H1B H 0.422005 0.415792 0.582271 0.030 Uiso 1 1 calc R U . . .
C1B C 0.24965(5) 0.33134(6) 0.58642(6) 0.0273(4) Uani 1 1 d . . . . .
C2B C 0.23178(6) 0.29277(6) 0.59355(7) 0.0318(4) Uani 1 1 d . . . . .
H2B H 0.246125 0.281787 0.601674 0.038 Uiso 1 1 calc R U . . .
C3B C 0.19340(6) 0.27037(6) 0.58891(7) 0.0369(5) Uani 1 1 d . . . . .
H3B H 0.181853 0.244333 0.593561 0.044 Uiso 1 1 calc R U . . .
C4B C 0.17227(6) 0.28604(7) 0.57759(6) 0.0361(5) Uani 1 1 d . . . . .
H4B H 0.146023 0.271051 0.575119 0.043 Uiso 1 1 calc R U . . .
C5B C 0.18965(6) 0.32378(7) 0.56985(6) 0.0330(5) Uani 1 1 d . . . . .
H5B H 0.174913 0.334256 0.561448 0.040 Uiso 1 1 calc R U . . .
C6B C 0.22813(5) 0.34722(6) 0.57391(6) 0.0285(4) Uani 1 1 d . . . . .
C7B C 0.24262(6) 0.38767(6) 0.56272(6) 0.0328(4) Uani 1 1 d . . . . .
H7BA H 0.231919 0.397893 0.582741 0.039 Uiso 1 1 calc R U . . .
H7BB H 0.232804 0.388381 0.534857 0.039 Uiso 1 1 calc R U . . .
C8B C 0.28474(6) 0.41377(6) 0.56194(7) 0.0343(5) Uani 1 1 d . . . . .
H8BA H 0.296010 0.403883 0.542242 0.041 Uiso 1 1 calc R U . . .
H8BB H 0.290161 0.438464 0.551664 0.041 Uiso 1 1 calc R U . . .
C9B C 0.30221(5) 0.41823(6) 0.60396(7) 0.0308(4) Uani 1 1 d . . . . .
C10B C 0.31719(6) 0.45126(7) 0.62661(9) 0.0437(6) Uani 1 1 d . . . . .
H10B H 0.316926 0.472198 0.615082 0.052 Uiso 1 1 calc R U . . .
C11B C 0.33246(6) 0.45396(8) 0.66574(9) 0.0487(7) Uani 1 1 d . . . . .
H11C H 0.342837 0.476770 0.680600 0.058 Uiso 1 1 calc R U . . .
C12B C 0.33268(6) 0.42382(8) 0.68315(7) 0.0446(6) Uani 1 1 d . . . . .
H12C H 0.342602 0.425626 0.710247 0.054 Uiso 1 1 calc R U . . .
C13B C 0.31835(5) 0.39067(7) 0.66102(6) 0.0337(5) Uani 1 1 d . . . . .
H13C H 0.318663 0.369906 0.672980 0.040 Uiso 1 1 calc R U . . .
C14B C 0.30347(5) 0.38778(5) 0.62123(6) 0.0258(4) Uani 1 1 d . . . . .
C15B C 0.29029(5) 0.35343(5) 0.59587(6) 0.0257(4) Uani 1 1 d . . . . .
C17B C 0.35451(5) 0.36071(5) 0.59390(6) 0.0269(4) Uani 1 1 d . . . . .
H17A H 0.359323 0.343886 0.611309 0.032 Uiso 1 1 calc R U . . .
H17B H 0.361691 0.383580 0.610161 0.032 Uiso 1 1 calc R U . . .
C18B C 0.37811(5) 0.37072(5) 0.55476(6) 0.0257(4) Uani 1 1 d . . . . .
H18E H 0.373723 0.347677 0.540637 0.031 Uiso 1 1 calc R U . . .
H18F H 0.370714 0.384468 0.535445 0.031 Uiso 1 1 calc R U . . .
C19B C 0.43299(6) 0.37370(6) 0.59001(7) 0.0337(5) Uani 1 1 d . . . . .
H19A H 0.418936 0.365213 0.616078 0.050 Uiso 1 1 calc R U . . .
H19B H 0.459409 0.390133 0.596250 0.050 Uiso 1 1 calc R U . . .
H19C H 0.429855 0.352170 0.574121 0.050 Uiso 1 1 calc R U . . .
C20B C 0.44184(6) 0.40997(7) 0.52672(7) 0.0354(5) Uani 1 1 d . . . . .
H20A H 0.440443 0.389650 0.509820 0.053 Uiso 1 1 calc R U . . .
H20B H 0.467774 0.426974 0.534541 0.053 Uiso 1 1 calc R U . . .
H20C H 0.432371 0.423518 0.510608 0.053 Uiso 1 1 calc R U . . .
C2 C 0.25769(5) -0.03044(5) 0.54296(6) 0.0242(4) Uani 1 1 d . . . . .
N1A N 0.36589(4) 0.09515(4) 0.58300(5) 0.0242(3) Uani 1 1 d . . . . .
H1A H 0.346269 0.097164 0.567095 0.029 Uiso 1 1 calc R U . . .
C2A C 0.25535(5) -0.01429(5) 0.50595(6) 0.0273(4) Uani 1 1 d . . . . .
H2A H 0.273905 -0.007926 0.485238 0.033 Uiso 1 1 calc R U . . .
C3A C 0.22645(6) -0.00728(6) 0.49868(7) 0.0333(4) Uani 1 1 d . . . . .
H3A H 0.225368 0.003984 0.473381 0.040 Uiso 1 1 calc R U . . .
C4A C 0.19908(6) -0.01695(6) 0.52885(8) 0.0385(5) Uani 1 1 d . . . . .
H4A H 0.179202 -0.012226 0.524312 0.046 Uiso 1 1 calc R U . . .
C5A C 0.20093(6) -0.03339(6) 0.56533(7) 0.0347(5) Uani 1 1 d . . . . .
H5A H 0.181998 -0.040132 0.585664 0.042 Uiso 1 1 calc R U . . .
C6A C 0.22993(5) -0.04036(5) 0.57312(6) 0.0280(4) Uani 1 1 d . . . . .
C7A C 0.23160(6) -0.05935(6) 0.61223(6) 0.0334(5) Uani 1 1 d . . . . .
H7AA H 0.213176 -0.060276 0.632476 0.040 Uiso 1 1 calc R U . . .
H7AB H 0.256609 -0.044832 0.624843 0.040 Uiso 1 1 calc R U . . .
C8A C 0.22350(6) -0.09884(6) 0.60317(7) 0.0359(5) Uani 1 1 d . . . . .
H8AA H 0.218747 -0.112143 0.630042 0.043 Uiso 1 1 calc R U . . .
H8AB H 0.200217 -0.111617 0.586785 0.043 Uiso 1 1 calc R U . . .
C9A C 0.25315(6) -0.10310(5) 0.58005(6) 0.0284(4) Uani 1 1 d . . . . .
C10A C 0.25035(6) -0.13817(5) 0.58295(6) 0.0322(4) Uani 1 1 d . . . . .
H10A H 0.229874 -0.157413 0.597575 0.039 Uiso 1 1 calc R U . . .
C11A C 0.27616(6) -0.14580(6) 0.56541(6) 0.0336(5) Uani 1 1 d . . . . .
H11D H 0.273526 -0.169779 0.568247 0.040 Uiso 1 1 calc R U . . .
C12A C 0.30614(6) -0.11792(6) 0.54347(6) 0.0323(4) Uani 1 1 d . . . . .
H12E H 0.324357 -0.122536 0.531462 0.039 Uiso 1 1 calc R U . . .
C13A C 0.30893(6) -0.08337(5) 0.53948(6) 0.0268(4) Uani 1 1 d . . . . .
H13E H 0.329058 -0.064623 0.523950 0.032 Uiso 1 1 calc R U . . .
C14A C 0.28302(5) -0.07495(5) 0.55758(6) 0.0248(4) Uani 1 1 d . . . . .
C15A C 0.29008(5) -0.03611(5) 0.55169(6) 0.0232(4) Uani 1 1 d . . . . .
C16A C 0.32484(5) -0.00744(5) 0.55362(6) 0.0250(4) Uani 1 1 d . . . . .
H16A H 0.343869 -0.013188 0.559267 0.030 Uiso 1 1 calc R U . . .
C17A C 0.33698(5) 0.03315(5) 0.54776(6) 0.0248(4) Uani 1 1 d . . . . .
H17C H 0.315450 0.035566 0.538869 0.030 Uiso 1 1 calc R U . . .
H17D H 0.356120 0.043831 0.525659 0.030 Uiso 1 1 calc R U . . .
C18A C 0.35278(5) 0.05451(5) 0.58817(6) 0.0251(4) Uani 1 1 d . . . . .
H18G H 0.333406 0.044038 0.610044 0.030 Uiso 1 1 calc R U . . .
H18H H 0.373855 0.051443 0.597359 0.030 Uiso 1 1 calc R U . . .
C19A C 0.40100(6) 0.11486(6) 0.55849(7) 0.0332(5) Uani 1 1 d . . . . .
H19D H 0.421329 0.115089 0.574249 0.050 Uiso 1 1 calc R U . . .
H19E H 0.406898 0.140477 0.553145 0.050 Uiso 1 1 calc R U . . .
H19F H 0.397869 0.101964 0.531955 0.050 Uiso 1 1 calc R U . . .
C20A C 0.37005(7) 0.11363(6) 0.62403(7) 0.0357(5) Uani 1 1 d . . . . .
H20D H 0.345965 0.102007 0.638305 0.054 Uiso 1 1 calc R U . . .
H20E H 0.378777 0.140099 0.619660 0.054 Uiso 1 1 calc R U . . .
H20F H 0.388130 0.110928 0.641076 0.054 Uiso 1 1 calc R U . . .
O1C O 0.27029(4) 0.21998(4) 0.60278(4) 0.0341(3) Uani 1 1 d . . . . .
O2C O 0.34389(4) 0.13585(4) 0.53364(4) 0.0257(3) Uani 1 1 d . . . . .
O3C O 0.35602(4) 0.28811(4) 0.64949(4) 0.0308(3) Uani 1 1 d . . . . .
O4C O 0.42996(4) 0.20250(4) 0.58350(4) 0.0303(3) Uani 1 1 d . . . . .
O5C O 0.37918(4) 0.26952(4) 0.74979(4) 0.0276(3) Uani 1 1 d . . . . .
O6C O 0.45549(5) 0.19269(4) 0.67754(5) 0.0364(3) Uani 1 1 d . . . . .
N1C N 0.26107(5) 0.17292(5) 0.55730(5) 0.0275(3) Uani 1 1 d . . . . .
N3C N 0.29038(4) 0.13945(4) 0.52780(5) 0.0248(3) Uani 1 1 d . . . . .
N4C N 0.34478(5) 0.19160(4) 0.52733(5) 0.0256(3) Uani 1 1 d . . . . .
N5C N 0.37416(5) 0.27307(5) 0.58780(5) 0.0268(3) Uani 1 1 d . . . . .
N6C N 0.41206(5) 0.28942(5) 0.64217(5) 0.0270(3) Uani 1 1 d . . . . .
N7C N 0.40087(5) 0.23539(4) 0.56418(5) 0.0253(3) Uani 1 1 d . . . . .
N8C N 0.44419(5) 0.25852(5) 0.61367(5) 0.0280(3) Uani 1 1 d . . . . .
N9C N 0.43072(5) 0.28159(4) 0.71110(5) 0.0257(3) Uani 1 1 d . . . . .
N10C N 0.42050(4) 0.25080(5) 0.77042(5) 0.0256(3) Uani 1 1 d . . . . .
N11C N 0.46392(5) 0.25191(5) 0.68276(5) 0.0287(3) Uani 1 1 d . . . . .
N12C N 0.44851(5) 0.21694(5) 0.73944(5) 0.0290(4) Uani 1 1 d . . . . .
C1C C 0.22264(5) 0.14683(6) 0.56749(6) 0.0290(4) Uani 1 1 d . . . . .
H1CA H 0.208562 0.136413 0.541373 0.035 Uiso 1 1 calc R U . . .
H1CB H 0.211804 0.160327 0.581803 0.035 Uiso 1 1 calc R U . . .
C2C C 0.28102(6) 0.20701(6) 0.57562(6) 0.0269(4) Uani 1 1 d . . . . .
C3C C 0.28028(5) 0.16796(5) 0.52251(6) 0.0247(4) Uani 1 1 d . . . . .
H3C H 0.266581 0.164669 0.495811 0.030 Uiso 1 1 calc R U . . .
C4C C 0.31866(5) 0.20446(5) 0.52235(6) 0.0248(4) Uani 1 1 d . . . . .
H4C H 0.322897 0.218488 0.495716 0.030 Uiso 1 1 calc R U . . .
C5C C 0.32790(5) 0.15369(5) 0.53053(5) 0.0225(4) Uani 1 1 d . . . . .
C6C C 0.34122(6) 0.26441(5) 0.56414(6) 0.0282(4) Uani 1 1 d . . . . .
H6CA H 0.348961 0.276698 0.536646 0.034 Uiso 1 1 calc R U . . .
H6CB H 0.327692 0.275085 0.578708 0.034 Uiso 1 1 calc R U . . .
C7C C 0.38474(5) 0.21516(5) 0.52591(6) 0.0260(4) Uani 1 1 d . . . . .
H7CA H 0.391214 0.233253 0.502921 0.031 Uiso 1 1 calc R U . . .
H7CB H 0.395995 0.199592 0.519534 0.031 Uiso 1 1 calc R U . . .
C8C C 0.37811(6) 0.28358(5) 0.62923(6) 0.0251(4) Uani 1 1 d . . . . .
C9C C 0.40623(5) 0.27226(5) 0.57163(6) 0.0255(4) Uani 1 1 d . . . . .
H9C H 0.416602 0.288512 0.546539 0.031 Uiso 1 1 calc R U . . .
C10C C 0.43416(5) 0.28694(5) 0.60855(6) 0.0252(4) Uani 1 1 d . . . . .
H10C H 0.456345 0.311694 0.602151 0.030 Uiso 1 1 calc R U . . .
C11C C 0.42573(5) 0.22941(5) 0.58691(6) 0.0253(4) Uani 1 1 d . . . . .
C12C C 0.42814(6) 0.30659(5) 0.68181(6) 0.0284(4) Uani 1 1 d . . . . .
H12A H 0.453368 0.327992 0.676929 0.034 Uiso 1 1 calc R U . . .
H12B H 0.412863 0.316305 0.694227 0.034 Uiso 1 1 calc R U . . .
C13C C 0.47444(5) 0.26283(6) 0.64005(6) 0.0284(4) Uani 1 1 d . . . . .
H13A H 0.484727 0.247782 0.628358 0.034 Uiso 1 1 calc R U . . .
H13B H 0.494447 0.289209 0.639449 0.034 Uiso 1 1 calc R U . . .
C14C C 0.40693(5) 0.26718(5) 0.74427(6) 0.0232(4) Uani 1 1 d . . . . .
C15C C 0.46235(5) 0.27584(5) 0.71444(6) 0.0254(4) Uani 1 1 d . . . . .
H15C H 0.486327 0.299919 0.716590 0.030 Uiso 1 1 calc R U . . .
C16C C 0.45386(5) 0.25216(5) 0.75488(6) 0.0255(4) Uani 1 1 d . . . . .
H16C H 0.474767 0.263888 0.775340 0.031 Uiso 1 1 calc R U . . .
C17C C 0.45574(5) 0.21780(6) 0.69765(6) 0.0278(4) Uani 1 1 d . . . . .
C18C C 0.40222(5) 0.23339(5) 0.80922(6) 0.0249(4) Uani 1 1 d . . . . .
H18A H 0.421396 0.237307 0.830086 0.030 Uiso 1 1 calc R U . . .
H18B H 0.388712 0.245790 0.819633 0.030 Uiso 1 1 calc R U . . .
N00O N 0.31589(5) 0.22506(4) 0.55766(5) 0.0264(3) Uani 1 1 d . . . . .
O1D O 0.51027(4) 0.39447(4) 0.48366(5) 0.0370(3) Uani 1 1 d . . . . .
O2D O 0.43634(5) 0.39377(4) 0.42621(5) 0.0381(4) Uani 1 1 d . . . . .
O3D O 0.47845(4) 0.57784(4) 0.41919(5) 0.0366(3) Uani 1 1 d . . . . .
O4D O 0.37665(4) 0.41560(4) 0.46759(4) 0.0324(3) Uani 1 1 d . . . . .
O5D O 0.39491(4) 0.44735(4) 0.57202(4) 0.0302(3) Uani 1 1 d . . . . .
O6D O 0.45928(4) 0.44906(4) 0.62601(4) 0.0289(3) Uani 1 1 d . . . . .
N1D N 0.57231(5) 0.44029(5) 0.48291(6) 0.0344(4) Uani 1 1 d . . . . .
N2D N 0.53878(5) 0.43046(5) 0.42577(6) 0.0351(4) Uani 1 1 d . . . . .
N3D N 0.48884(5) 0.42963(5) 0.38636(5) 0.0336(4) Uani 1 1 d . . . . .
N4D N 0.43953(5) 0.43661(5) 0.37798(5) 0.0330(4) Uani 1 1 d . . . . .
N5D N 0.39673(5) 0.45358(5) 0.40957(5) 0.0333(4) Uani 1 1 d . . . . .
N6D N 0.44067(5) 0.51883(5) 0.39301(5) 0.0325(4) Uani 1 1 d . . . . .
N7D N 0.42020(5) 0.53818(5) 0.44563(6) 0.0338(4) Uani 1 1 d . . . . .
N8D N 0.38129(5) 0.47338(5) 0.46597(5) 0.0314(4) Uani 1 1 d . . . . .
N9D N 0.39189(5) 0.49460(5) 0.53773(5) 0.0315(4) Uani 1 1 d . . . . .
N10D N 0.42009(5) 0.50653(5) 0.59910(5) 0.0299(4) Uani 1 1 d . . . . .
N11D N 0.46943(5) 0.50786(5) 0.64108(5) 0.0298(4) Uani 1 1 d . . . . .
N12D N 0.51771(5) 0.49877(5) 0.63966(5) 0.0306(4) Uani 1 1 d . . . . .
C1D C 0.58123(6) 0.43611(6) 0.52544(7) 0.0324(4) Uani 1 1 d . . . . .
H1DA H 0.563647 0.410461 0.534796 0.039 Uiso 1 1 calc R U . . .
H1DB H 0.606537 0.439377 0.526059 0.039 Uiso 1 1 calc R U . . .
C2D C 0.53749(6) 0.41923(6) 0.46591(7) 0.0320(4) Uani 1 1 d . . . . .
C3D C 0.50854(6) 0.41026(6) 0.39677(7) 0.0353(5) Uani 1 1 d . . . . .
H3DA H 0.490779 0.385809 0.409000 0.042 Uiso 1 1 calc R U . . .
H3DB H 0.518596 0.405659 0.370925 0.042 Uiso 1 1 calc R U . . .
C4D C 0.45319(6) 0.41747(5) 0.40001(6) 0.0317(4) Uani 1 1 d . . . . .
C5D C 0.46594(6) 0.46253(6) 0.34875(6) 0.0305(4) Uani 1 1 d . . . . .
H5D H 0.455349 0.458011 0.319981 0.037 Uiso 1 1 calc R U . . .
C6D C 0.40164(6) 0.42861(6) 0.38240(6) 0.0343(5) Uani 1 1 d . . . . .
H6DA H 0.386433 0.402956 0.393163 0.041 Uiso 1 1 calc R U . . .
H6DB H 0.391954 0.429406 0.354489 0.041 Uiso 1 1 calc R U . . .
C7D C 0.38463(5) 0.44464(5) 0.44984(6) 0.0281(4) Uani 1 1 d . . . . .
C8D C 0.40205(5) 0.48951(6) 0.39722(6) 0.0312(4) Uani 1 1 d . . . . .
H8D H 0.387221 0.487546 0.371850 0.037 Uiso 1 1 calc R U . . .
C9D C 0.44947(5) 0.54786(6) 0.41920(6) 0.0292(4) Uani 1 1 d . . . . .
C10D C 0.38867(5) 0.50220(6) 0.43586(7) 0.0319(4) Uani 1 1 d . . . . .
H10D H 0.365913 0.503810 0.429631 0.038 Uiso 1 1 calc R U . . .
C11D C 0.36523(5) 0.47121(6) 0.50662(6) 0.0308(4) Uani 1 1 d . . . . .
H11A H 0.345873 0.478360 0.503974 0.037 Uiso 1 1 calc R U . . .
H11B H 0.352902 0.445080 0.516304 0.037 Uiso 1 1 calc R U . . .
C12D C 0.40147(6) 0.53275(6) 0.54608(7) 0.0311(4) Uani 1 1 d . . . . .
H12D H 0.378812 0.535172 0.549263 0.037 Uiso 1 1 calc R U . . .
C13D C 0.42402(6) 0.54189(6) 0.58728(7) 0.0317(4) Uani 1 1 d . . . . .
H13D H 0.414024 0.551767 0.609061 0.038 Uiso 1 1 calc R U . . .
C14D C 0.40185(5) 0.47944(5) 0.56980(6) 0.0266(4) Uani 1 1 d . . . . .
C15D C 0.43125(6) 0.49910(6) 0.63882(6) 0.0293(4) Uani 1 1 d . . . . .
H15A H 0.427026 0.513580 0.660454 0.035 Uiso 1 1 calc R U . . .
H15B H 0.415041 0.472415 0.645438 0.035 Uiso 1 1 calc R U . . .
C16D C 0.50110(6) 0.54480(6) 0.64855(6) 0.0318(4) Uani 1 1 d . . . . .
H16D H 0.498104 0.555940 0.674837 0.038 Uiso 1 1 calc R U . . .
C17D C 0.47997(5) 0.48191(5) 0.63411(6) 0.0265(4) Uani 1 1 d . . . . .
C18D C 0.53667(6) 0.47761(6) 0.64284(6) 0.0311(4) Uani 1 1 d . . . . .
H18C H 0.517901 0.451028 0.646672 0.037 Uiso 1 1 calc R U . . .
H18D H 0.552691 0.485884 0.667895 0.037 Uiso 1 1 calc R U . . .

loop_
_atom_site_aniso_label
_atom_site_aniso_U_11
_atom_site_aniso_U_22
_atom_site_aniso_U_33
_atom_site_aniso_U_23
_atom_site_aniso_U_13
_atom_site_aniso_U_12
C1 0.0255(9) 0.0259(9) 0.0288(10) -0.0024(8) -0.0003(8) 0.0095(8)
N1B 0.0223(8) 0.0243(8) 0.0245(8) -0.0010(6) 0.0004(6) 0.0093(6)
C1B 0.0233(9) 0.0349(10) 0.0177(9) -0.0051(7) 0.0013(7) 0.0102(8)
C2B 0.0259(10) 0.0347(11) 0.0295(10) -0.0053(8) 0.0017(8) 0.0110(8)
C3B 0.0308(11) 0.0359(11) 0.0297(11) -0.0083(9) 0.0035(8) 0.0061(9)
C4B 0.0227(9) 0.0522(13) 0.0205(10) -0.0058(9) 0.0000(7) 0.0091(9)
C5B 0.0263(10) 0.0517(13) 0.0159(9) 0.0001(8) 0.0001(7) 0.0157(9)
C6B 0.0264(9) 0.0436(11) 0.0121(8) -0.0008(8) 0.0018(7) 0.0150(9)
C7B 0.0280(10) 0.0480(12) 0.0229(10) 0.0037(9) 0.0003(8) 0.0194(9)
C8B 0.0290(10) 0.0403(11) 0.0321(11) 0.0105(9) 0.0072(8) 0.0163(9)
C9B 0.0207(9) 0.0345(10) 0.0336(11) -0.0019(8) 0.0033(8) 0.0112(8)
C10B 0.0282(11) 0.0353(12) 0.0666(17) -0.0107(11) 0.0061(10) 0.0151(9)
C11B 0.0289(11) 0.0528(15) 0.0562(16) -0.0317(13) -0.0023(10) 0.0144(10)
C12B 0.0247(10) 0.0658(16) 0.0311(12) -0.0195(11) -0.0014(9) 0.0134(10)
C13B 0.0226(9) 0.0491(12) 0.0229(10) -0.0045(9) 0.0010(8) 0.0132(9)
C14B 0.0188(8) 0.0331(10) 0.0204(9) -0.0039(7) 0.0030(7) 0.0092(7)
C15B 0.0246(9) 0.0307(10) 0.0171(9) -0.0002(7) 0.0004(7) 0.0102(8)
C17B 0.0241(9) 0.0272(9) 0.0283(10) 0.0015(8) 0.0021(8) 0.0119(8)
C18B 0.0218(9) 0.0253(9) 0.0264(10) -0.0040(7) -0.0017(7) 0.0091(7)
C19B 0.0255(10) 0.0283(10) 0.0471(13) 0.0029(9) -0.0024(9) 0.0134(8)
C20B 0.0262(10) 0.0433(12) 0.0274(11) 0.0006(9) 0.0052(8) 0.0102(9)
C2 0.0236(9) 0.0221(8) 0.0228(9) -0.0045(7) -0.0014(7) 0.0083(7)
N1A 0.0243(8) 0.0224(7) 0.0262(8) -0.0006(6) 0.0013(6) 0.0118(6)
C2A 0.0293(10) 0.0259(9) 0.0247(10) -0.0037(7) -0.0011(8) 0.0123(8)
C3A 0.0357(11) 0.0318(10) 0.0327(11) -0.0079(8) -0.0092(9) 0.0171(9)
C4A 0.0285(10) 0.0404(12) 0.0479(14) -0.0146(10) -0.0077(9) 0.0182(9)
C5A 0.0246(10) 0.0388(11) 0.0356(12) -0.0109(9) 0.0009(8) 0.0122(9)
C6A 0.0259(9) 0.0268(9) 0.0251(10) -0.0068(8) 0.0017(7) 0.0086(8)
C7A 0.0343(11) 0.0351(11) 0.0228(10) -0.0029(8) 0.0068(8) 0.0113(9)
C8A 0.0392(11) 0.0302(10) 0.0270(11) 0.0048(8) 0.0101(9) 0.0089(9)
C9A 0.0320(10) 0.0269(9) 0.0180(9) -0.0011(7) -0.0050(7) 0.0084(8)
C10A 0.0400(11) 0.0240(9) 0.0202(9) 0.0003(7) -0.0066(8) 0.0068(8)
C11A 0.0487(12) 0.0225(9) 0.0262(10) -0.0041(8) -0.0143(9) 0.0153(9)
C12A 0.0432(12) 0.0309(10) 0.0259(10) -0.0083(8) -0.0121(9) 0.0208(9)
C13A 0.0313(10) 0.0260(9) 0.0219(9) -0.0035(7) -0.0062(7) 0.0134(8)
C14A 0.0287(9) 0.0236(9) 0.0174(9) -0.0017(7) -0.0051(7) 0.0095(8)
C15A 0.0282(9) 0.0255(9) 0.0175(9) -0.0009(7) 0.0017(7) 0.0146(8)
C16A 0.0255(9) 0.0247(9) 0.0252(10) -0.0011(7) 0.0013(7) 0.0129(8)
C17A 0.0237(9) 0.0227(9) 0.0262(10) 0.0000(7) 0.0016(7) 0.0104(7)
C18A 0.0263(9) 0.0222(9) 0.0277(10) 0.0013(7) 0.0006(7) 0.0127(7)
C19A 0.0290(10) 0.0248(9) 0.0430(12) 0.0000(8) 0.0090(9) 0.0113(8)
C20A 0.0459(12) 0.0288(10) 0.0286(11) -0.0043(8) -0.0010(9) 0.0157(9)
O1C 0.0430(8) 0.0399(8) 0.0261(7) -0.0037(6) 0.0018(6) 0.0258(7)
O2C 0.0298(7) 0.0257(6) 0.0233(7) 0.0016(5) 0.0002(5) 0.0151(6)
O3C 0.0419(8) 0.0331(7) 0.0235(7) 0.0002(6) 0.0033(6) 0.0234(7)
O4C 0.0346(7) 0.0279(7) 0.0321(8) -0.0026(6) -0.0014(6) 0.0184(6)
O5C 0.0320(7) 0.0288(7) 0.0262(7) 0.0026(5) 0.0028(6) 0.0184(6)
O6C 0.0488(9) 0.0375(8) 0.0304(8) 0.0003(6) 0.0065(7) 0.0272(7)
N1C 0.0329(9) 0.0309(8) 0.0217(8) 0.0013(6) 0.0023(7) 0.0182(7)
N3C 0.0283(8) 0.0227(8) 0.0236(8) -0.0004(6) -0.0016(6) 0.0130(7)
N4C 0.0292(8) 0.0240(8) 0.0240(8) 0.0006(6) 0.0018(6) 0.0137(7)
N5C 0.0344(9) 0.0274(8) 0.0199(8) -0.0025(6) -0.0010(6) 0.0163(7)
N6C 0.0340(9) 0.0282(8) 0.0199(8) -0.0010(6) -0.0009(7) 0.0163(7)
N7C 0.0323(8) 0.0239(8) 0.0212(8) -0.0010(6) -0.0006(6) 0.0153(7)
N8C 0.0340(9) 0.0260(8) 0.0255(8) -0.0025(6) -0.0022(7) 0.0161(7)
N9C 0.0312(8) 0.0277(8) 0.0199(8) 0.0015(6) 0.0015(6) 0.0161(7)
N10C 0.0287(8) 0.0300(8) 0.0203(8) 0.0023(6) 0.0019(6) 0.0163(7)
N11C 0.0334(9) 0.0327(9) 0.0232(8) 0.0014(7) 0.0033(7) 0.0189(7)
N12C 0.0347(9) 0.0321(9) 0.0248(8) 0.0027(7) 0.0040(7) 0.0202(7)
C1C 0.0293(10) 0.0346(10) 0.0280(10) 0.0047(8) 0.0010(8) 0.0197(9)
C2C 0.0348(10) 0.0329(10) 0.0205(9) 0.0015(7) -0.0013(8) 0.0225(9)
C3C 0.0330(10) 0.0272(9) 0.0174(9) 0.0022(7) -0.0010(7) 0.0177(8)
C4C 0.0348(10) 0.0252(9) 0.0162(9) 0.0000(7) -0.0013(7) 0.0165(8)
C5C 0.0313(9) 0.0249(9) 0.0123(8) 0.0002(7) 0.0008(7) 0.0146(8)
C6C 0.0387(11) 0.0269(9) 0.0236(9) -0.0011(7) -0.0020(8) 0.0198(9)
C7C 0.0308(10) 0.0241(9) 0.0207(9) -0.0013(7) 0.0032(7) 0.0120(8)
C8C 0.0367(10) 0.0185(8) 0.0210(9) 0.0041(7) 0.0032(8) 0.0144(8)
C9C 0.0334(10) 0.0211(9) 0.0207(9) 0.0011(7) 0.0028(7) 0.0127(8)
C10C 0.0317(10) 0.0221(9) 0.0205(9) 0.0016(7) 0.0020(7) 0.0125(8)
C11C 0.0270(9) 0.0249(9) 0.0227(9) 0.0009(7) 0.0034(7) 0.0120(8)
C12C 0.0407(11) 0.0230(9) 0.0224(9) -0.0006(7) -0.0011(8) 0.0167(8)
C13C 0.0271(9) 0.0347(10) 0.0223(10) 0.0007(8) 0.0032(7) 0.0146(8)
C14C 0.0272(9) 0.0205(8) 0.0203(9) -0.0028(7) -0.0022(7) 0.0107(7)
C15C 0.0234(9) 0.0269(9) 0.0224(9) -0.0010(7) -0.0012(7) 0.0100(7)
C16C 0.0248(9) 0.0279(9) 0.0225(9) 0.0006(7) -0.0008(7) 0.0121(8)
C17C 0.0260(9) 0.0333(10) 0.0271(10) 0.0002(8) 0.0015(7) 0.0171(8)
C18C 0.0301(9) 0.0249(9) 0.0189(9) -0.0009(7) -0.0001(7) 0.0132(8)
N00O 0.0343(9) 0.0273(8) 0.0202(8) -0.0022(6) -0.0003(6) 0.0174(7)
O1D 0.0341(8) 0.0292(7) 0.0378(8) 0.0068(6) 0.0024(6) 0.0085(6)
O2D 0.0469(9) 0.0278(7) 0.0281(8) 0.0034(6) 0.0073(7) 0.0101(7)
O3D 0.0260(7) 0.0328(8) 0.0426(9) 0.0006(6) 0.0022(6) 0.0084(6)
O4D 0.0321(7) 0.0290(7) 0.0260(7) 0.0016(6) -0.0001(6) 0.0076(6)
O5D 0.0328(7) 0.0265(7) 0.0282(7) 0.0011(6) 0.0025(6) 0.0123(6)
O6D 0.0279(7) 0.0265(7) 0.0241(7) 0.0002(5) 0.0001(5) 0.0074(6)
N1D 0.0287(9) 0.0356(9) 0.0342(10) 0.0099(8) 0.0034(7) 0.0125(8)
N2D 0.0368(10) 0.0279(9) 0.0297(9) 0.0013(7) 0.0006(7) 0.0080(8)
N3D 0.0392(10) 0.0272(8) 0.0247(9) 0.0024(7) 0.0023(7) 0.0094(7)
N4D 0.0338(9) 0.0282(8) 0.0248(9) 0.0012(7) 0.0035(7) 0.0063(7)
N5D 0.0340(9) 0.0331(9) 0.0239(9) 0.0008(7) -0.0006(7) 0.0102(7)
N6D 0.0236(8) 0.0353(9) 0.0268(9) -0.0001(7) -0.0006(7) 0.0058(7)
N7D 0.0242(8) 0.0308(9) 0.0406(10) 0.0019(8) 0.0032(7) 0.0095(7)
N8D 0.0299(9) 0.0318(9) 0.0251(9) 0.0034(7) 0.0006(7) 0.0099(7)
N9D 0.0377(9) 0.0282(8) 0.0267(9) 0.0009(7) 0.0017(7) 0.0150(7)
N10D 0.0339(9) 0.0277(8) 0.0250(8) 0.0003(7) 0.0029(7) 0.0131(7)
N11D 0.0312(9) 0.0259(8) 0.0237(8) -0.0002(6) 0.0014(7) 0.0077(7)
N12D 0.0287(8) 0.0275(8) 0.0263(9) 0.0006(7) -0.0021(7) 0.0071(7)
C1D 0.0287(10) 0.0317(10) 0.0391(12) 0.0075(9) 0.0043(8) 0.0167(9)
C2D 0.0346(11) 0.0268(10) 0.0333(11) 0.0009(8) 0.0018(9) 0.0144(9)
C3D 0.0414(12) 0.0248(10) 0.0309(11) -0.0035(8) -0.0008(9) 0.0099(9)
C4D 0.0388(11) 0.0230(9) 0.0219(10) -0.0064(8) 0.0006(8) 0.0069(8)
C5D 0.0349(10) 0.0302(10) 0.0150(9) -0.0017(7) 0.0006(8) 0.0078(8)
C6D 0.0294(10) 0.0329(11) 0.0235(10) -0.0039(8) -0.0012(8) 0.0028(8)
C7D 0.0207(9) 0.0294(10) 0.0236(9) -0.0004(8) -0.0031(7) 0.0046(8)
C8D 0.0230(9) 0.0336(10) 0.0261(10) 0.0042(8) -0.0056(8) 0.0060(8)
C9D 0.0221(9) 0.0325(10) 0.0286(10) 0.0059(8) -0.0008(8) 0.0104(8)
C10D 0.0222(9) 0.0352(11) 0.0327(11) 0.0068(9) -0.0029(8) 0.0102(8)
C11D 0.0238(9) 0.0307(10) 0.0306(11) 0.0049(8) 0.0031(8) 0.0080(8)
C12D 0.0318(10) 0.0313(10) 0.0318(11) 0.0028(8) 0.0063(8) 0.0170(9)
C13D 0.0371(11) 0.0275(10) 0.0296(10) 0.0012(8) 0.0083(9) 0.0154(9)
C14D 0.0251(9) 0.0283(10) 0.0235(9) 0.0013(7) 0.0062(7) 0.0112(8)
C15D 0.0355(10) 0.0308(10) 0.0190(9) 0.0012(7) 0.0080(8) 0.0146(9)
C16D 0.0374(11) 0.0283(10) 0.0172(9) -0.0025(7) 0.0001(8) 0.0071(9)
C17D 0.0301(10) 0.0281(10) 0.0137(8) 0.0024(7) 0.0023(7) 0.0088(8)
C18D 0.0312(10) 0.0339(10) 0.0213(9) 0.0064(8) 0.0006(8) 0.0111(8)

loop_
_atom_type_symbol
_atom_type_description
_atom_type_scat_dispersion_real
_atom_type_scat_dispersion_imag
_atom_type_scat_source
C C 0.0181 0.0091 'International Tables Vol C Tables 4.2.6.8 and 6.1.1.4'
H H 0.0000 0.0000 'International Tables Vol C Tables 4.2.6.8 and 6.1.1.4'
N N 0.0311 0.0180 'International Tables Vol C Tables 4.2.6.8 and 6.1.1.4'
O O 0.0492 0.0322 'International Tables Vol C Tables 4.2.6.8 and 6.1.1.4'

loop_
_geom_angle_atom_site_label_1
_geom_angle_atom_site_label_2
_geom_angle_atom_site_label_3
_geom_angle
_geom_angle_site_symmetry_1
_geom_angle_site_symmetry_3
_geom_angle_publ_flag
C15B C1 H1 117.1 . . ?
C15B C1 C17B 125.82(18) . . ?
C17B C1 H1 117.1 . . ?
C18B N1B H1B 107.5 . . ?
C19B N1B H1B 107.5 . . ?
C19B N1B C18B 112.22(15) . . ?
C19B N1B C20B 110.26(16) . . ?
C20B N1B H1B 107.5 . . ?
C20B N1B C18B 111.50(15) . . ?
C2B C1B C6B 118.83(18) . . ?
C2B C1B C15B 117.18(18) . . ?
C6B C1B C15B 123.81(18) . . ?
C1B C2B H2B 119.4 . . ?
C3B C2B C1B 121.2(2) . . ?
C3B C2B H2B 119.4 . . ?
C2B C3B H3B 120.0 . . ?
C4B C3B C2B 119.9(2) . . ?
C4B C3B H3B 120.0 . . ?
C3B C4B H4B 120.4 . . ?
C3B C4B C5B 119.2(2) . . ?
C5B C4B H4B 120.4 . . ?
C4B C5B H5B 118.7 . . ?
C4B C5B C6B 122.6(2) . . ?
C6B C5B H5B 118.7 . . ?
C1B C6B C7B 126.34(18) . . ?
C5B C6B C1B 118.1(2) . . ?
C5B C6B C7B 115.52(19) . . ?
C6B C7B H7BA 107.8 . . ?
C6B C7B H7BB 107.8 . . ?
C6B C7B C8B 117.95(18) . . ?
H7BA C7B H7BB 107.2 . . ?
C8B C7B H7BA 107.8 . . ?
C8B C7B H7BB 107.8 . . ?
C7B C8B H8BA 109.1 . . ?
C7B C8B H8BB 109.1 . . ?
H8BA C8B H8BB 107.8 . . ?
C9B C8B C7B 112.59(17) . . ?
C9B C8B H8BA 109.1 . . ?
C9B C8B H8BB 109.1 . . ?
C10B C9B C8B 122.8(2) . . ?
C10B C9B C14B 118.7(2) . . ?
C14B C9B C8B 118.54(19) . . ?
C9B C10B H10B 119.5 . . ?
C11B C10B C9B 120.9(2) . . ?
C11B C10B H10B 119.5 . . ?
C10B C11B H11C 119.8 . . ?
C12B C11B C10B 120.4(2) . . ?
C12B C11B H11C 119.8 . . ?
C11B C12B H12C 120.1 . . ?
C11B C12B C13B 119.9(2) . . ?
C13B C12B H12C 120.1 . . ?
C12B C13B H13C 119.9 . . ?
C12B C13B C14B 120.3(2) . . ?
C14B C13B H13C 119.9 . . ?
C9B C14B C15B 118.97(18) . . ?
C13B C14B C9B 119.83(19) . . ?
C13B C14B C15B 121.15(19) . . ?
C1 C15B C1B 121.44(18) . . ?
C1 C15B C14B 121.05(17) . . ?
C14B C15B C1B 117.44(17) . . ?
C1 C17B H17A 109.3 . . ?
C1 C17B H17B 109.3 . . ?
C1 C17B C18B 111.56(16) . . ?
H17A C17B H17B 108.0 . . ?
C18B C17B H17A 109.3 . . ?
C18B C17B H17B 109.3 . . ?
N1B C18B C17B 110.95(15) . . ?
N1B C18B H18E 109.4 . . ?
N1B C18B H18F 109.4 . . ?
C17B C18B H18E 109.4 . . ?
C17B C18B H18F 109.4 . . ?
H18E C18B H18F 108.0 . . ?
N1B C19B H19A 109.5 . . ?
N1B C19B H19B 109.5 . . ?
N1B C19B H19C 109.5 . . ?
H19A C19B H19B 109.5 . . ?
H19A C19B H19C 109.5 . . ?
H19B C19B H19C 109.5 . . ?
N1B C20B H20A 109.5 . . ?
N1B C20B H20B 109.5 . . ?
N1B C20B H20C 109.5 . . ?
H20A C20B H20B 109.5 . . ?
H20A C20B H20C 109.5 . . ?
H20B C20B H20C 109.5 . . ?
C2A C2 C6A 119.14(18) . . ?
C2A C2 C15A 121.23(17) . . ?
C6A C2 C15A 119.60(17) . . ?
C18A N1A H1A 107.3 . . ?
C19A N1A H1A 107.3 . . ?
C19A N1A C18A 112.40(15) . . ?
C19A N1A C20A 110.78(16) . . ?
C20A N1A H1A 107.3 . . ?
C20A N1A C18A 111.37(15) . . ?
C2 C2A H2A 119.3 . . ?
C3A C2A C2 121.35(19) . . ?
C3A C2A H2A 119.3 . . ?
C2A C3A H3A 120.4 . . ?
C2A C3A C4A 119.3(2) . . ?
C4A C3A H3A 120.4 . . ?
C3A C4A H4A 120.1 . . ?
C5A C4A C3A 119.7(2) . . ?
C5A C4A H4A 120.1 . . ?
C4A C5A H5A 119.2 . . ?
C4A C5A C6A 121.5(2) . . ?
C6A C5A H5A 119.2 . . ?
C2 C6A C7A 119.03(18) . . ?
C5A C6A C2 118.94(19) . . ?
C5A C6A C7A 122.00(19) . . ?
C6A C7A H7AA 109.4 . . ?
C6A C7A H7AB 109.4 . . ?
C6A C7A C8A 111.14(17) . . ?
H7AA C7A H7AB 108.0 . . ?
C8A C7A H7AA 109.4 . . ?
C8A C7A H7AB 109.4 . . ?
C7A C8A H8AA 107.9 . . ?
C7A C8A H8AB 107.9 . . ?
H8AA C8A H8AB 107.2 . . ?
C9A C8A C7A 117.44(17) . . ?
C9A C8A H8AA 107.9 . . ?
C9A C8A H8AB 107.9 . . ?
C10A C9A C8A 115.82(18) . . ?
C10A C9A C14A 118.5(2) . . ?
C14A C9A C8A 125.65(18) . . ?
C9A C10A H10A 118.7 . . ?
C11A C10A C9A 122.64(19) . . ?
C11A C10A H10A 118.7 . . ?
C10A C11A H11D 120.4 . . ?
C10A C11A C12A 119.27(19) . . ?
C12A C11A H11D 120.4 . . ?
C11A C12A H12E 120.5 . . ?
C13A C12A C11A 118.9(2) . . ?
C13A C12A H12E 120.5 . . ?
C12A C13A H13E 118.7 . . ?
C12A C13A C14A 122.57(19) . . ?
C14A C13A H13E 118.7 . . ?
C9A C14A C13A 118.05(18) . . ?
C9A C14A C15A 125.14(18) . . ?
C13A C14A C15A 116.80(17) . . ?
C14A C15A C2 118.87(16) . . ?
C16A C15A C2 121.44(17) . . ?
C16A C15A C14A 119.68(17) . . ?
C15A C16A H16A 116.7 . . ?
C15A C16A C17A 126.69(17) . . ?
C17A C16A H16A 116.7 . . ?
C16A C17A H17C 109.6 . . ?
C16A C17A H17D 109.6 . . ?
C16A C17A C18A 110.46(16) . . ?
H17C C17A H17D 108.1 . . ?
C18A C17A H17C 109.6 . . ?
C18A C17A H17D 109.6 . . ?
N1A C18A C17A 111.64(15) . . ?
N1A C18A H18G 109.3 . . ?
N1A C18A H18H 109.3 . . ?
C17A C18A H18G 109.3 . . ?
C17A C18A H18H 109.3 . . ?
H18G C18A H18H 108.0 . . ?
N1A C19A H19D 109.5 . . ?
N1A C19A H19E 109.5 . . ?
N1A C19A H19F 109.5 . . ?
H19D C19A H19E 109.5 . . ?
H19D C19A H19F 109.5 . . ?
H19E C19A H19F 109.5 . . ?
N1A C20A H20D 109.5 . . ?
N1A C20A H20E 109.5 . . ?
N1A C20A H20F 109.5 . . ?
H20D C20A H20E 109.5 . . ?
H20D C20A H20F 109.5 . . ?
H20E C20A H20F 109.5 . . ?
C2C N1C C1C 123.25(17) . . ?
C2C N1C C3C 112.90(16) . . ?
C3C N1C C1C 123.21(16) . . ?
C5C N3C C3C 112.80(15) . . ?
C5C N3C C18C 122.48(16) . 13_556 ?
C18C N3C C3C 124.06(16) 13_556 . ?
C4C N4C C7C 124.68(16) . . ?
C5C N4C C4C 112.81(16) . . ?
C5C N4C C7C 122.33(16) . . ?
C6C N5C C9C 125.01(16) . . ?
C8C N5C C6C 122.18(17) . . ?
C8C N5C C9C 112.80(16) . . ?
C8C N6C C10C 113.07(16) . . ?
C8C N6C C12C 122.29(17) . . ?
C12C N6C C10C 122.39(16) . . ?
C7C N7C C9C 122.22(16) . . ?
C11C N7C C7C 120.87(16) . . ?
C11C N7C C9C 111.54(15) . . ?
C10C N8C C13C 123.50(16) . . ?
C11C N8C C10C 112.85(16) . . ?
C11C N8C C13C 123.07(17) . . ?
C12C N9C C15C 124.38(16) . . ?
C14C N9C C12C 121.61(16) . . ?
C14C N9C C15C 112.62(15) . . ?
C14C N10C C16C 113.14(15) . . ?
C14C N10C C18C 122.21(16) . . ?
C16C N10C C18C 124.64(16) . . ?
C13C N11C C15C 124.34(16) . . ?
C17C N11C C13C 122.54(17) . . ?
C17C N11C C15C 113.08(16) . . ?
C16C N12C C1C 124.34(16) . 13_556 ?
C17C N12C C1C 121.65(17) . 13_556 ?
C17C N12C C16C 112.74(16) . . ?
N1C C1C N12C 113.35(16) . 13_556 ?
N1C C1C H1CA 108.9 . . ?
N1C C1C H1CB 108.9 . . ?
N12C C1C H1CA 108.9 13_556 . ?
N12C C1C H1CB 108.9 13_556 . ?
H1CA C1C H1CB 107.7 . . ?
O1C C2C N1C 126.86(19) . . ?
O1C C2C N00O 125.05(19) . . ?
N1C C2C N00O 108.08(16) . . ?
N1C C3C N3C 115.53(15) . . ?
N1C C3C H3C 111.5 . . ?
N1C C3C C4C 103.47(15) . . ?
N3C C3C H3C 111.5 . . ?
N3C C3C C4C 102.82(15) . . ?
C4C C3C H3C 111.5 . . ?
N4C C4C C3C 103.50(14) . . ?
N4C C4C H4C 111.5 . . ?
N4C C4C N00O 115.24(15) . . ?
C3C C4C H4C 111.5 . . ?
N00O C4C C3C 103.05(15) . . ?
N00O C4C H4C 111.5 . . ?
O2C C5C N3C 126.28(17) . . ?
O2C C5C N4C 125.60(18) . . ?
N3C C5C N4C 108.07(16) . . ?
N5C C6C H6CA 108.6 . . ?
N5C C6C H6CB 108.6 . . ?
N5C C6C N00O 114.81(16) . . ?
H6CA C6C H6CB 107.5 . . ?
N00O C6C H6CA 108.6 . . ?
N00O C6C H6CB 108.6 . . ?
N4C C7C N7C 113.99(15) . . ?
N4C C7C H7CA 108.8 . . ?
N4C C7C H7CB 108.8 . . ?
N7C C7C H7CA 108.8 . . ?
N7C C7C H7CB 108.8 . . ?
H7CA C7C H7CB 107.6 . . ?
O3C C8C N5C 125.79(19) . . ?
O3C C8C N6C 126.88(18) . . ?
N6C C8C N5C 107.27(16) . . ?
N5C C9C N7C 115.24(16) . . ?
N5C C9C H9C 111.4 . . ?
N5C C9C C10C 103.42(15) . . ?
N7C C9C H9C 111.4 . . ?
N7C C9C C10C 103.29(15) . . ?
C10C C9C H9C 111.4 . . ?
N6C C10C C9C 102.76(15) . . ?
N6C C10C H10C 111.7 . . ?
N8C C10C N6C 115.05(15) . . ?
N8C C10C C9C 103.31(15) . . ?
N8C C10C H10C 111.7 . . ?
C9C C10C H10C 111.7 . . ?
O4C C11C N7C 125.37(18) . . ?
O4C C11C N8C 126.43(18) . . ?
N8C C11C N7C 108.20(16) . . ?
N6C C12C H12A 108.8 . . ?
N6C C12C H12B 108.8 . . ?
N9C C12C N6C 113.62(15) . . ?
N9C C12C H12A 108.8 . . ?
N9C C12C H12B 108.8 . . ?
H12A C12C H12B 107.7 . . ?
N8C C13C H13A 108.7 . . ?
N8C C13C H13B 108.7 . . ?
N11C C13C N8C 114.18(16) . . ?
N11C C13C H13A 108.7 . . ?
N11C C13C H13B 108.7 . . ?
H13A C13C H13B 107.6 . . ?
O5C C14C N9C 125.68(17) . . ?
O5C C14C N10C 126.31(17) . . ?
N10C C14C N9C 107.98(16) . . ?
N9C C15C H15C 111.8 . . ?
N9C C15C C16C 103.14(15) . . ?
N11C C15C N9C 114.60(15) . . ?
N11C C15C H15C 111.8 . . ?
N11C C15C C16C 103.12(15) . . ?
C16C C15C H15C 111.8 . . ?
N10C C16C N12C 114.65(16) . . ?
N10C C16C C15C 102.86(15) . . ?
N10C C16C H16C 111.9 . . ?
N12C C16C C15C 102.87(15) . . ?
N12C C16C H16C 111.9 . . ?
C15C C16C H16C 111.9 . . ?
O6C C17C N11C 126.19(19) . . ?
O6C C17C N12C 125.91(19) . . ?
N11C C17C N12C 107.90(17) . . ?
N3C C18C N10C 113.67(15) 13_556 . ?
N3C C18C H18A 108.8 13_556 . ?
N3C C18C H18B 108.8 13_556 . ?
N10C C18C H18A 108.8 . . ?
N10C C18C H18B 108.8 . . ?
H18A C18C H18B 107.7 . . ?
C2C N00O C4C 112.05(16) . . ?
C2C N00O C6C 121.65(16) . . ?
C6C N00O C4C 123.16(16) . . ?
C2D N1D C1D 123.31(18) . . ?
C2D N1D C12D 112.48(18) . 10_666 ?
C12D N1D C1D 124.20(18) 10_666 . ?
C2D N2D C3D 122.43(18) . . ?
C2D N2D C13D 112.84(18) . 10_666 ?
C3D N2D C13D 122.98(18) . 10_666 ?
C3D N3D C16D 123.30(18) . 10_666 ?
C4D N3D C3D 121.81(18) . . ?
C4D N3D C16D 112.19(18) . 10_666 ?
C4D N4D C5D 112.78(18) . . ?
C4D N4D C6D 122.11(17) . . ?
C5D N4D C6D 124.95(18) . . ?
C6D N5D C8D 124.68(17) . . ?
C7D N5D C6D 122.68(18) . . ?
C7D N5D C8D 112.57(18) . . ?
C9D N6D C8D 112.25(17) . . ?
C9D N6D C18D 121.89(17) . 10_666 ?
C18D N6D C8D 123.19(17) 10_666 . ?
C1D N7D C10D 123.72(17) 10_666 . ?
C9D N7D C1D 122.90(17) . 10_666 ?
C9D N7D C10D 112.42(18) . . ?
C7D N8D C10D 113.30(17) . . ?
C7D N8D C11D 122.05(17) . . ?
C10D N8D C11D 123.68(18) . . ?
C11D N9D C12D 124.08(18) . . ?
C14D N9D C11D 121.00(17) . . ?
C14D N9D C12D 112.33(17) . . ?
C14D N10D C13D 112.90(17) . . ?
C14D N10D C15D 122.53(17) . . ?
C15D N10D C13D 124.38(17) . . ?
C15D N11D C16D 125.04(18) . . ?
C17D N11D C15D 122.54(17) . . ?
C17D N11D C16D 112.34(17) . . ?
C5D N12D C18D 124.12(17) 10_666 . ?
C17D N12D C5D 112.50(18) . 10_666 ?
C17D N12D C18D 121.93(17) . . ?
N1D C1D H1DA 108.7 . . ?
N1D C1D H1DB 108.7 . . ?
N7D C1D N1D 114.37(17) 10_666 . ?
N7D C1D H1DA 108.7 10_666 . ?
N7D C1D H1DB 108.7 10_666 . ?
H1DA C1D H1DB 107.6 . . ?
O1D C2D N1D 125.8(2) . . ?
O1D C2D N2D 126.2(2) . . ?
N2D C2D N1D 108.01(18) . . ?
N2D C3D N3D 113.29(17) . . ?
N2D C3D H3DA 108.9 . . ?
N2D C3D H3DB 108.9 . . ?
N3D C3D H3DA 108.9 . . ?
N3D C3D H3DB 108.9 . . ?
H3DA C3D H3DB 107.7 . . ?
O2D C4D N3D 126.6(2) . . ?
O2D C4D N4D 125.8(2) . . ?
N3D C4D N4D 107.57(17) . . ?
N4D C5D N12D 115.00(17) . 10_666 ?
N4D C5D H5D 111.4 . . ?
N4D C5D C16D 103.60(17) . 10_666 ?
N12D C5D H5D 111.4 10_666 . ?
N12D C5D C16D 103.55(16) 10_666 10_666 ?
C16D C5D H5D 111.4 10_666 . ?
N4D C6D N5D 115.01(17) . . ?
N4D C6D H6DA 108.5 . . ?
N4D C6D H6DB 108.5 . . ?
N5D C6D H6DA 108.5 . . ?
N5D C6D H6DB 108.5 . . ?
H6DA C6D H6DB 107.5 . . ?
O4D C7D N5D 126.2(2) . . ?
O4D C7D N8D 126.01(19) . . ?
N5D C7D N8D 107.71(18) . . ?
N5D C8D N6D 115.04(17) . . ?
N5D C8D H8D 111.6 . . ?
N5D C8D C10D 103.51(16) . . ?
N6D C8D H8D 111.6 . . ?
N6D C8D C10D 102.80(16) . . ?
C10D C8D H8D 111.6 . . ?
O3D C9D N6D 126.30(19) . . ?
O3D C9D N7D 125.2(2) . . ?
N6D C9D N7D 108.53(17) . . ?
N7D C10D N8D 114.67(17) . . ?
N7D C10D C8D 103.36(16) . . ?
N7D C10D H10D 111.9 . . ?
N8D C10D C8D 102.53(17) . . ?
N8D C10D H10D 111.9 . . ?
C8D C10D H10D 111.9 . . ?
N8D C11D H11A 108.7 . . ?
N8D C11D H11B 108.7 . . ?
N9D C11D N8D 114.05(16) . . ?
N9D C11D H11A 108.7 . . ?
N9D C11D H11B 108.7 . . ?
H11A C11D H11B 107.6 . . ?
N1D C12D N9D 114.55(17) 10_666 . ?
N1D C12D H12D 111.7 10_666 . ?
N1D C12D C13D 103.36(17) 10_666 . ?
N9D C12D H12D 111.7 . . ?
N9D C12D C13D 103.11(16) . . ?
C13D C12D H12D 111.7 . . ?
N2D C13D C12D 102.72(16) 10_666 . ?
N2D C13D H13D 111.9 10_666 . ?
N10D C13D N2D 114.48(18) . 10_666 ?
N10D C13D C12D 103.15(16) . . ?
N10D C13D H13D 111.9 . . ?
C12D C13D H13D 111.9 . . ?
O5D C14D N9D 125.79(19) . . ?
O5D C14D N10D 126.20(19) . . ?
N10D C14D N9D 107.99(17) . . ?
N10D C15D H15A 108.5 . . ?
N10D C15D H15B 108.5 . . ?
N11D C15D N10D 114.91(16) . . ?
N11D C15D H15A 108.5 . . ?
N11D C15D H15B 108.5 . . ?
H15A C15D H15B 107.5 . . ?
N3D C16D N11D 114.84(16) 10_666 . ?
N3D C16D C5D 103.15(16) 10_666 10_666 ?
N3D C16D H16D 111.7 10_666 . ?
N11D C16D C5D 102.93(17) . 10_666 ?
N11D C16D H16D 111.7 . . ?
C5D C16D H16D 111.7 10_666 . ?
O6D C17D N11D 126.17(19) . . ?
O6D C17D N12D 125.7(2) . . ?
N11D C17D N12D 108.08(17) . . ?
N6D C18D H18C 108.8 10_666 . ?
N6D C18D H18D 108.8 10_666 . ?
N12D C18D N6D 113.89(17) . 10_666 ?
N12D C18D H18C 108.8 . . ?
N12D C18D H18D 108.8 . . ?
H18C C18D H18D 107.7 . . ?

loop_
_geom_bond_atom_site_label_1
_geom_bond_atom_site_label_2
_geom_bond_distance
_geom_bond_site_symmetry_2
_geom_bond_publ_flag
C1 H1 0.9500 . ?
C1 C15B 1.335(3) . ?
C1 C17B 1.505(3) . ?
N1B H1B 1.0000 . ?
N1B C18B 1.511(2) . ?
N1B C19B 1.490(3) . ?
N1B C20B 1.491(3) . ?
C1B C2B 1.406(3) . ?
C1B C6B 1.409(3) . ?
C1B C15B 1.494(3) . ?
C2B H2B 0.9500 . ?
C2B C3B 1.394(3) . ?
C3B H3B 0.9500 . ?
C3B C4B 1.377(3) . ?
C4B H4B 0.9500 . ?
C4B C5B 1.381(3) . ?
C5B H5B 0.9500 . ?
C5B C6B 1.401(3) . ?
C6B C7B 1.517(3) . ?
C7B H7BA 0.9900 . ?
C7B H7BB 0.9900 . ?
C7B C8B 1.529(3) . ?
C8B H8BA 0.9900 . ?
C8B H8BB 0.9900 . ?
C8B C9B 1.499(3) . ?
C9B C10B 1.394(3) . ?
C9B C14B 1.405(3) . ?
C10B H10B 0.9500 . ?
C10B C11B 1.387(4) . ?
C11B H11C 0.9500 . ?
C11B C12B 1.375(4) . ?
C12B H12C 0.9500 . ?
C12B C13B 1.391(3) . ?
C13B H13C 0.9500 . ?
C13B C14B 1.398(3) . ?
C14B C15B 1.489(3) . ?
C17B H17A 0.9900 . ?
C17B H17B 0.9900 . ?
C17B C18B 1.519(3) . ?
C18B H18E 0.9900 . ?
C18B H18F 0.9900 . ?
C19B H19A 0.9800 . ?
C19B H19B 0.9800 . ?
C19B H19C 0.9800 . ?
C20B H20A 0.9800 . ?
C20B H20B 0.9800 . ?
C20B H20C 0.9800 . ?
C2 C2A 1.392(3) . ?
C2 C6A 1.401(3) . ?
C2 C15A 1.503(3) . ?
N1A H1A 1.0000 . ?
N1A C18A 1.501(2) . ?
N1A C19A 1.491(2) . ?
N1A C20A 1.491(3) . ?
C2A H2A 0.9500 . ?
C2A C3A 1.388(3) . ?
C3A H3A 0.9500 . ?
C3A C4A 1.391(3) . ?
C4A H4A 0.9500 . ?
C4A C5A 1.378(3) . ?
C5A H5A 0.9500 . ?
C5A C6A 1.394(3) . ?
C6A C7A 1.503(3) . ?
C7A H7AA 0.9900 . ?
C7A H7AB 0.9900 . ?
C7A C8A 1.528(3) . ?
C8A H8AA 0.9900 . ?
C8A H8AB 0.9900 . ?
C8A C9A 1.522(3) . ?
C9A C10A 1.405(3) . ?
C9A C14A 1.406(3) . ?
C10A H10A 0.9500 . ?
C10A C11A 1.380(3) . ?
C11A H11D 0.9500 . ?
C11A C12A 1.395(3) . ?
C12A H12E 0.9500 . ?
C12A C13A 1.386(3) . ?
C13A H13E 0.9500 . ?
C13A C14A 1.412(3) . ?
C14A C15A 1.500(3) . ?
C15A C16A 1.336(3) . ?
C16A H16A 0.9500 . ?
C16A C17A 1.510(3) . ?
C17A H17C 0.9900 . ?
C17A H17D 0.9900 . ?
C17A C18A 1.523(3) . ?
C18A H18G 0.9900 . ?
C18A H18H 0.9900 . ?
C19A H19D 0.9800 . ?
C19A H19E 0.9800 . ?
C19A H19F 0.9800 . ?
C20A H20D 0.9800 . ?
C20A H20E 0.9800 . ?
C20A H20F 0.9800 . ?
O1C C2C 1.220(2) . ?
O2C C5C 1.221(2) . ?
O3C C8C 1.213(2) . ?
O4C C11C 1.219(2) . ?
O5C C14C 1.216(2) . ?
O6C C17C 1.222(2) . ?
N1C C1C 1.448(3) . ?
N1C C2C 1.365(3) . ?
N1C C3C 1.446(2) . ?
N3C C3C 1.450(2) . ?
N3C C5C 1.365(2) . ?
N3C C18C 1.448(2) 13_556 ?
N4C C4C 1.437(2) . ?
N4C C5C 1.370(2) . ?
N4C C7C 1.445(2) . ?
N5C C6C 1.444(3) . ?
N5C C8C 1.385(2) . ?
N5C C9C 1.445(3) . ?
N6C C8C 1.370(3) . ?
N6C C10C 1.454(2) . ?
N6C C12C 1.449(2) . ?
N7C C7C 1.450(2) . ?
N7C C9C 1.453(2) . ?
N7C C11C 1.384(3) . ?
N8C C10C 1.444(2) . ?
N8C C11C 1.364(2) . ?
N8C C13C 1.450(3) . ?
N9C C12C 1.444(2) . ?
N9C C14C 1.370(2) . ?
N9C C15C 1.451(2) . ?
N10C C14C 1.367(2) . ?
N10C C16C 1.446(2) . ?
N10C C18C 1.450(2) . ?
N11C C13C 1.443(2) . ?
N11C C15C 1.447(2) . ?
N11C C17C 1.367(3) . ?
N12C C1C 1.454(2) 13_556 ?
N12C C16C 1.452(3) . ?
N12C C17C 1.372(3) . ?
C1C H1CA 0.9900 . ?
C1C H1CB 0.9900 . ?
C2C N00O 1.381(3) . ?
C3C H3C 1.0000 . ?
C3C C4C 1.556(3) . ?
C4C H4C 1.0000 . ?
C4C N00O 1.459(2) . ?
C6C H6CA 0.9900 . ?
C6C H6CB 0.9900 . ?
C6C N00O 1.449(3) . ?
C7C H7CA 0.9900 . ?
C7C H7CB 0.9900 . ?
C9C H9C 1.0000 . ?
C9C C10C 1.554(3) . ?
C10C H10C 1.0000 . ?
C12C H12A 0.9900 . ?
C12C H12B 0.9900 . ?
C13C H13A 0.9900 . ?
C13C H13B 0.9900 . ?
C15C H15C 1.0000 . ?
C15C C16C 1.559(3) . ?
C16C H16C 1.0000 . ?
C18C H18A 0.9900 . ?
C18C H18B 0.9900 . ?
O1D C2D 1.223(3) . ?
O2D C4D 1.216(3) . ?
O3D C9D 1.224(2) . ?
O4D C7D 1.220(2) . ?
O5D C14D 1.216(2) . ?
O6D C17D 1.222(2) . ?
N1D C1D 1.449(3) . ?
N1D C2D 1.374(3) . ?
N1D C12D 1.445(3) 10_666 ?
N2D C2D 1.363(3) . ?
N2D C3D 1.447(3) . ?
N2D C13D 1.451(3) 10_666 ?
N3D C3D 1.444(3) . ?
N3D C4D 1.375(3) . ?
N3D C16D 1.454(3) 10_666 ?
N4D C4D 1.380(3) . ?
N4D C5D 1.436(3) . ?
N4D C6D 1.443(3) . ?
N5D C6D 1.446(3) . ?
N5D C7D 1.370(3) . ?
N5D C8D 1.450(3) . ?
N6D C8D 1.456(2) . ?
N6D C9D 1.362(3) . ?
N6D C18D 1.447(3) 10_666 ?
N7D C1D 1.438(3) 10_666 ?
N7D C9D 1.368(3) . ?
N7D C10D 1.445(3) . ?
N8D C7D 1.370(3) . ?
N8D C10D 1.447(3) . ?
N8D C11D 1.448(3) . ?
N9D C11D 1.446(3) . ?
N9D C12D 1.452(3) . ?
N9D C14D 1.374(3) . ?
N10D C13D 1.445(3) . ?
N10D C14D 1.369(3) . ?
N10D C15D 1.443(3) . ?
N11D C15D 1.440(3) . ?
N11D C16D 1.457(3) . ?
N11D C17D 1.369(3) . ?
N12D C5D 1.446(3) 10_666 ?
N12D C17D 1.371(3) . ?
N12D C18D 1.447(3) . ?
C1D H1DA 0.9900 . ?
C1D H1DB 0.9900 . ?
C3D H3DA 0.9900 . ?
C3D H3DB 0.9900 . ?
C5D H5D 1.0000 . ?
C5D C16D 1.546(3) 10_666 ?
C6D H6DA 0.9900 . ?
C6D H6DB 0.9900 . ?
C8D H8D 1.0000 . ?
C8D C10D 1.556(3) . ?
C10D H10D 1.0000 . ?
C11D H11A 0.9900 . ?
C11D H11B 0.9900 . ?
C12D H12D 1.0000 . ?
C12D C13D 1.555(3) . ?
C13D H13D 1.0000 . ?
C15D H15A 0.9900 . ?
C15D H15B 0.9900 . ?
C16D H16D 1.0000 . ?
C18D H18C 0.9900 . ?
C18D H18D 0.9900 . ?

loop_
_geom_hbond_atom_site_label_D
_geom_hbond_atom_site_label_H
_geom_hbond_atom_site_label_A
_geom_hbond_distance_DH
_geom_hbond_distance_HA
_geom_hbond_distance_DA
_geom_hbond_angle_DHA
_geom_hbond_site_symmetry_A
_geom_hbond_publ_flag
N1B H1B O5D 1.00 2.14 2.842(2) 126.0 . yes
N1B H1B O6D 1.00 2.03 2.827(2) 134.5 . yes
N1A H1A O2C 1.00 1.98 2.784(2) 136.1 . yes
N1A H1A O5C 1.00 2.18 2.838(2) 121.5 13_556 yes

loop_
_geom_torsion_atom_site_label_1
_geom_torsion_atom_site_label_2
_geom_torsion_atom_site_label_3
_geom_torsion_atom_site_label_4
_geom_torsion
_geom_torsion_site_symmetry_1
_geom_torsion_site_symmetry_2
_geom_torsion_site_symmetry_3
_geom_torsion_site_symmetry_4
_geom_torsion_publ_flag
C1 C17B C18B N1B 171.66(16) . . . . ?
C1B C2B C3B C4B -0.7(3) . . . . ?
C1B C6B C7B C8B 4.3(3) . . . . ?
C2B C1B C6B C5B 1.1(3) . . . . ?
C2B C1B C6B C7B -176.67(18) . . . . ?
C2B C1B C15B C1 45.5(3) . . . . ?
C2B C1B C15B C14B -131.46(19) . . . . ?
C2B C3B C4B C5B 1.7(3) . . . . ?
C3B C4B C5B C6B -1.4(3) . . . . ?
C4B C5B C6B C1B 0.0(3) . . . . ?
C4B C5B C6B C7B 177.96(18) . . . . ?
C5B C6B C7B C8B -173.49(18) . . . . ?
C6B C1B C2B C3B -0.7(3) . . . . ?
C6B C1B C15B C1 -139.3(2) . . . . ?
C6B C1B C15B C14B 43.7(3) . . . . ?
C6B C7B C8B C9B -64.0(3) . . . . ?
C7B C8B C9B C10B -110.4(2) . . . . ?
C7B C8B C9B C14B 69.5(2) . . . . ?
C8B C9B C10B C11B 178.8(2) . . . . ?
C8B C9B C14B C13B -177.63(17) . . . . ?
C8B C9B C14B C15B 4.9(3) . . . . ?
C9B C10B C11B C12B -0.8(3) . . . . ?
C9B C14B C15B C1 114.9(2) . . . . ?
C9B C14B C15B C1B -68.1(2) . . . . ?
C10B C9B C14B C13B 2.3(3) . . . . ?
C10B C9B C14B C15B -175.19(18) . . . . ?
C10B C11B C12B C13B 1.6(3) . . . . ?
C11B C12B C13B C14B -0.5(3) . . . . ?
C12B C13B C14B C9B -1.5(3) . . . . ?
C12B C13B C14B C15B 175.90(18) . . . . ?
C13B C14B C15B C1 -62.5(3) . . . . ?
C13B C14B C15B C1B 114.5(2) . . . . ?
C14B C9B C10B C11B -1.1(3) . . . . ?
C15B C1 C17B C18B -123.3(2) . . . . ?
C15B C1B C2B C3B 174.65(18) . . . . ?
C15B C1B C6B C5B -173.98(17) . . . . ?
C15B C1B C6B C7B 8.3(3) . . . . ?
C17B C1 C15B C1B -175.84(18) . . . . ?
C17B C1 C15B C14B 1.0(3) . . . . ?
C19B N1B C18B C17B 65.8(2) . . . . ?
C20B N1B C18B C17B -169.92(17) . . . . ?
C2 C2A C3A C4A -0.6(3) . . . . ?
C2 C6A C7A C8A -69.6(2) . . . . ?
C2 C15A C16A C17A 0.0(3) . . . . ?
C2A C2 C6A C5A -0.7(3) . . . . ?
C2A C2 C6A C7A 177.29(17) . . . . ?
C2A C2 C15A C14A -118.1(2) . . . . ?
C2A C2 C15A C16A 60.8(3) . . . . ?
C2A C3A C4A C5A -0.2(3) . . . . ?
C3A C4A C5A C6A 0.6(3) . . . . ?
C4A C5A C6A C2 -0.2(3) . . . . ?
C4A C5A C6A C7A -178.07(19) . . . . ?
C5A C6A C7A C8A 108.3(2) . . . . ?
C6A C2 C2A C3A 1.1(3) . . . . ?
C6A C2 C15A C14A 64.2(2) . . . . ?
C6A C2 C15A C16A -116.9(2) . . . . ?
C6A C7A C8A C9A 71.6(2) . . . . ?
C7A C8A C9A C10A 161.76(19) . . . . ?
C7A C8A C9A C14A -16.3(3) . . . . ?
C8A C9A C10A C11A -176.77(19) . . . . ?
C8A C9A C14A C13A 177.30(18) . . . . ?
C8A C9A C14A C15A -1.7(3) . . . . ?
C9A C10A C11A C12A -0.7(3) . . . . ?
C9A C14A C15A C2 -41.3(3) . . . . ?
C9A C14A C15A C16A 139.8(2) . . . . ?
C10A C9A C14A C13A -0.7(3) . . . . ?
C10A C9A C14A C15A -179.74(17) . . . . ?
C10A C11A C12A C13A -0.8(3) . . . . ?
C11A C12A C13A C14A 1.5(3) . . . . ?
C12A C13A C14A C9A -0.7(3) . . . . ?
C12A C13A C14A C15A 178.38(17) . . . . ?
C13A C14A C15A C2 139.70(18) . . . . ?
C13A C14A C15A C16A -39.2(3) . . . . ?
C14A C9A C10A C11A 1.4(3) . . . . ?
C14A C15A C16A C17A 178.92(17) . . . . ?
C15A C2 C2A C3A -176.67(18) . . . . ?
C15A C2 C6A C5A 177.13(17) . . . . ?
C15A C2 C6A C7A -4.9(3) . . . . ?
C15A C16A C17A C18A 114.2(2) . . . . ?
C16A C17A C18A N1A 178.70(15) . . . . ?
C19A N1A C18A C17A -72.9(2) . . . . ?
C20A N1A C18A C17A 162.13(16) . . . . ?
O1C C2C N00O C4C -172.21(18) . . . . ?
O1C C2C N00O C6C -11.7(3) . . . . ?
N1C C2C N00O C4C 6.9(2) . . . . ?
N1C C2C N00O C6C 167.48(16) . . . . ?
N1C C3C C4C N4C 120.84(15) . . . . ?
N1C C3C C4C N00O 0.45(18) . . . . ?
N3C C3C C4C N4C 0.24(18) . . . . ?
N3C C3C C4C N00O -120.14(15) . . . . ?
N4C C4C N00O C2C -116.42(18) . . . . ?
N4C C4C N00O C6C 83.4(2) . . . . ?
N5C C6C N00O C2C 112.9(2) . . . . ?
N5C C6C N00O C4C -88.7(2) . . . . ?
N5C C9C C10C N6C 7.06(18) . . . . ?
N5C C9C C10C N8C 127.04(15) . . . . ?
N7C C9C C10C N6C -113.39(15) . . . . ?
N7C C9C C10C N8C 6.59(19) . . . . ?
N9C C15C C16C N10C -4.86(18) . . . . ?
N9C C15C C16C N12C 114.53(16) . . . . ?
N11C C15C C16C N10C -124.42(16) . . . . ?
N11C C15C C16C N12C -5.02(18) . . . . ?
C1C N1C C2C O1C 1.3(3) . . . . ?
C1C N1C C2C N00O -177.77(16) . . . . ?
C1C N1C C3C N3C -73.6(2) . . . . ?
C1C N1C C3C C4C 174.86(16) . . . . ?
C1C N12C C16C N10C -76.5(2) 13_556 . . . ?
C1C N12C C16C C15C 172.62(17) 13_556 . . . ?
C1C N12C C17C O6C 7.8(3) 13_556 . . . ?
C1C N12C C17C N11C -171.10(17) 13_556 . . . ?
C2C N1C C1C N12C -103.5(2) . . . 13_556 ?
C2C N1C C3C N3C 115.27(18) . . . . ?
C2C N1C C3C C4C 3.7(2) . . . . ?
C3C N1C C1C N12C 86.3(2) . . . 13_556 ?
C3C N1C C2C O1C 172.47(19) . . . . ?
C3C N1C C2C N00O -6.6(2) . . . . ?
C3C N3C C5C O2C -177.36(17) . . . . ?
C3C N3C C5C N4C 0.0(2) . . . . ?
C3C C4C N00O C2C -4.4(2) . . . . ?
C3C C4C N00O C6C -164.66(16) . . . . ?
C4C N4C C5C O2C 177.56(17) . . . . ?
C4C N4C C5C N3C 0.2(2) . . . . ?
C4C N4C C7C N7C 79.5(2) . . . . ?
C5C N3C C3C N1C -112.09(18) . . . . ?
C5C N3C C3C C4C -0.17(19) . . . . ?
C5C N4C C4C C3C -0.26(19) . . . . ?
C5C N4C C4C N00O 111.45(18) . . . . ?
C5C N4C C7C N7C -105.6(2) . . . . ?
C6C N5C C8C O3C -3.1(3) . . . . ?
C6C N5C C8C N6C 179.55(16) . . . . ?
C6C N5C C9C N7C -72.6(2) . . . . ?
C6C N5C C9C C10C 175.40(16) . . . . ?
C7C N4C C4C C3C 175.06(16) . . . . ?
C7C N4C C4C N00O -73.2(2) . . . . ?
C7C N4C C5C O2C 2.1(3) . . . . ?
C7C N4C C5C N3C -175.28(16) . . . . ?
C7C N7C C9C N5C 84.5(2) . . . . ?
C7C N7C C9C C10C -163.45(16) . . . . ?
C7C N7C C11C O4C -17.6(3) . . . . ?
C7C N7C C11C N8C 162.89(16) . . . . ?
C8C N5C C6C N00O -103.1(2) . . . . ?
C8C N5C C9C N7C 107.94(18) . . . . ?
C8C N5C C9C C10C -4.0(2) . . . . ?
C8C N6C C10C N8C -119.92(18) . . . . ?
C8C N6C C10C C9C -8.42(19) . . . . ?
C8C N6C C12C N9C 112.5(2) . . . . ?
C9C N5C C6C N00O 77.5(2) . . . . ?
C9C N5C C8C O3C 176.34(17) . . . . ?
C9C N5C C8C N6C -1.0(2) . . . . ?
C9C N7C C7C N4C -90.8(2) . . . . ?
C9C N7C C11C O4C -172.21(18) . . . . ?
C9C N7C C11C N8C 8.2(2) . . . . ?
C10C N6C C8C O3C -171.06(18) . . . . ?
C10C N6C C8C N5C 6.3(2) . . . . ?
C10C N6C C12C N9C -85.7(2) . . . . ?
C10C N8C C11C O4C 176.98(19) . . . . ?
C10C N8C C11C N7C -3.5(2) . . . . ?
C10C N8C C13C N11C 88.0(2) . . . . ?
C11C N7C C7C N4C 117.32(19) . . . . ?
C11C N7C C9C N5C -121.23(18) . . . . ?
C11C N7C C9C C10C -9.2(2) . . . . ?
C11C N8C C10C N6C 108.99(19) . . . . ?
C11C N8C C10C C9C -2.2(2) . . . . ?
C11C N8C C13C N11C -101.3(2) . . . . ?
C12C N6C C8C O3C -7.7(3) . . . . ?
C12C N6C C8C N5C 169.62(16) . . . . ?
C12C N6C C10C N8C 76.7(2) . . . . ?
C12C N6C C10C C9C -171.76(16) . . . . ?
C12C N9C C14C O5C 9.9(3) . . . . ?
C12C N9C C14C N10C -168.33(16) . . . . ?
C12C N9C C15C N11C -78.1(2) . . . . ?
C12C N9C C15C C16C 170.61(16) . . . . ?
C13C N8C C10C N6C -79.5(2) . . . . ?
C13C N8C C10C C9C 169.36(17) . . . . ?
C13C N8C C11C O4C 5.4(3) . . . . ?
C13C N8C C11C N7C -175.06(17) . . . . ?
C13C N11C C15C N9C 74.5(2) . . . . ?
C13C N11C C15C C16C -174.16(17) . . . . ?
C13C N11C C17C O6C -1.5(3) . . . . ?
C13C N11C C17C N12C 177.39(17) . . . . ?
C14C N9C C12C N6C -105.2(2) . . . . ?
C14C N9C C15C N11C 115.21(18) . . . . ?
C14C N9C C15C C16C 3.9(2) . . . . ?
C14C N10C C16C N12C -106.22(19) . . . . ?
C14C N10C C16C C15C 4.6(2) . . . . ?
C14C N10C C18C N3C 93.0(2) . . . 13_556 ?
C15C N9C C12C N6C 89.3(2) . . . . ?
C15C N9C C14C O5C 177.03(18) . . . . ?
C15C N9C C14C N10C -1.2(2) . . . . ?
C15C N11C C13C N8C -84.7(2) . . . . ?
C15C N11C C17C O6C -179.16(19) . . . . ?
C15C N11C C17C N12C -0.3(2) . . . . ?
C16C N10C C14C O5C 179.36(18) . . . . ?
C16C N10C C14C N9C -2.4(2) . . . . ?
C16C N10C C18C N3C -85.7(2) . . . 13_556 ?
C16C N12C C17C O6C 175.43(19) . . . . ?
C16C N12C C17C N11C -3.5(2) . . . . ?
C17C N11C C13C N8C 97.9(2) . . . . ?
C17C N11C C15C N9C -107.85(19) . . . . ?
C17C N11C C15C C16C 3.5(2) . . . . ?
C17C N12C C16C N10C 116.22(18) . . . . ?
C17C N12C C16C C15C 5.4(2) . . . . ?
C18C N3C C3C N1C 77.0(2) 13_556 . . . ?
C18C N3C C3C C4C -171.03(16) 13_556 . . . ?
C18C N3C C5C O2C -6.3(3) 13_556 . . . ?
C18C N3C C5C N4C 171.04(16) 13_556 . . . ?
C18C N10C C14C O5C 0.5(3) . . . . ?
C18C N10C C14C N9C 178.74(16) . . . . ?
C18C N10C C16C N12C 72.6(2) . . . . ?
C18C N10C C16C C15C -176.55(16) . . . . ?
N1D C12D C13D N2D -7.2(2) 10_666 . . 10_666 ?
N1D C12D C13D N10D -126.45(17) 10_666 . . . ?
N5D C8D C10D N7D 125.06(16) . . . . ?
N5D C8D C10D N8D 5.57(19) . . . . ?
N6D C8D C10D N7D 5.0(2) . . . . ?
N6D C8D C10D N8D -114.50(17) . . . . ?
N9D C12D C13D N2D 112.42(17) . . . 10_666 ?
N9D C12D C13D N10D -6.9(2) . . . . ?
C1D N1D C2D O1D -1.1(3) . . . . ?
C1D N1D C2D N2D 179.62(19) . . . . ?
C1D N7D C9D O3D 5.9(3) 10_666 . . . ?
C1D N7D C9D N6D -173.53(18) 10_666 . . . ?
C1D N7D C10D N8D -80.8(3) 10_666 . . . ?
C1D N7D C10D C8D 168.40(18) 10_666 . . . ?
C2D N1D C1D N7D -96.1(2) . . . 10_666 ?
C2D N2D C3D N3D 109.7(2) . . . . ?
C3D N2D C2D O1D -9.2(3) . . . . ?
C3D N2D C2D N1D 170.00(19) . . . . ?
C3D N3D C4D O2D 11.5(3) . . . . ?
C3D N3D C4D N4D -167.38(17) . . . . ?
C4D N3D C3D N2D -109.6(2) . . . . ?
C4D N4D C5D N12D -107.0(2) . . . 10_666 ?
C4D N4D C5D C16D 5.3(2) . . . 10_666 ?
C4D N4D C6D N5D 99.3(2) . . . . ?
C5D N4D C4D O2D -179.18(19) . . . . ?
C5D N4D C4D N3D -0.2(2) . . . . ?
C5D N4D C6D N5D -85.7(2) . . . . ?
C5D N12D C17D O6D -176.67(18) 10_666 . . . ?
C5D N12D C17D N11D 0.6(2) 10_666 . . . ?
C5D N12D C18D N6D -85.8(2) 10_666 . . 10_666 ?
C6D N4D C4D O2D -3.6(3) . . . . ?
C6D N4D C4D N3D 175.30(17) . . . . ?
C6D N4D C5D N12D 77.6(2) . . . 10_666 ?
C6D N4D C5D C16D -170.14(18) . . . 10_666 ?
C6D N5D C7D O4D 0.0(3) . . . . ?
C6D N5D C7D N8D -177.02(18) . . . . ?
C6D N5D C8D N6D -75.3(2) . . . . ?
C6D N5D C8D C10D 173.34(18) . . . . ?
C7D N5D C6D N4D -100.3(2) . . . . ?
C7D N5D C8D N6D 107.6(2) . . . . ?
C7D N5D C8D C10D -3.7(2) . . . . ?
C7D N8D C10D N7D -117.3(2) . . . . ?
C7D N8D C10D C8D -6.1(2) . . . . ?
C7D N8D C11D N9D 109.1(2) . . . . ?
C8D N5D C6D N4D 82.9(3) . . . . ?
C8D N5D C7D O4D 177.09(18) . . . . ?
C8D N5D C7D N8D 0.1(2) . . . . ?
C8D N6D C9D O3D -171.4(2) . . . . ?
C8D N6D C9D N7D 8.0(2) . . . . ?
C9D N6D C8D N5D -119.8(2) . . . . ?
C9D N6D C8D C10D -8.1(2) . . . . ?
C9D N7D C10D N8D 110.1(2) . . . . ?
C9D N7D C10D C8D -0.7(2) . . . . ?
C10D N7D C9D O3D 175.1(2) . . . . ?
C10D N7D C9D N6D -4.3(2) . . . . ?
C10D N8D C7D O4D -172.94(19) . . . . ?
C10D N8D C7D N5D 4.0(2) . . . . ?
C10D N8D C11D N9D -82.9(2) . . . . ?
C11D N8D C7D O4D -3.8(3) . . . . ?
C11D N8D C7D N5D 173.21(17) . . . . ?
C11D N8D C10D N7D 73.7(2) . . . . ?
C11D N8D C10D C8D -175.04(17) . . . . ?
C11D N9D C12D N1D -80.0(2) . . . 10_666 ?
C11D N9D C12D C13D 168.45(17) . . . . ?
C11D N9D C14D O5D 12.5(3) . . . . ?
C11D N9D C14D N10D -166.06(17) . . . . ?
C12D N1D C1D N7D 82.7(2) 10_666 . . 10_666 ?
C12D N1D C2D O1D 179.9(2) 10_666 . . . ?
C12D N1D C2D N2D 0.6(2) 10_666 . . . ?
C12D N9D C11D N8D 90.3(2) . . . . ?
C12D N9D C14D O5D 174.96(18) . . . . ?
C12D N9D C14D N10D -3.6(2) . . . . ?
C13D N2D C2D O1D -174.6(2) 10_666 . . . ?
C13D N2D C2D N1D 4.7(2) 10_666 . . . ?
C13D N2D C3D N3D -86.5(2) 10_666 . . . ?
C13D N10D C14D O5D 179.98(19) . . . . ?
C13D N10D C14D N9D -1.4(2) . . . . ?
C13D N10D C15D N11D -87.6(2) . . . . ?
C14D N9D C11D N8D -109.4(2) . . . . ?
C14D N9D C12D N1D 118.2(2) . . . 10_666 ?
C14D N9D C12D C13D 6.6(2) . . . . ?
C14D N10D C13D N2D -105.4(2) . . . 10_666 ?
C14D N10D C13D C12D 5.4(2) . . . . ?
C14D N10D C15D N11D 97.7(2) . . . . ?
C15D N10D C13D N2D 79.4(2) . . . 10_666 ?
C15D N10D C13D C12D -169.81(17) . . . . ?
C15D N10D C14D O5D -4.7(3) . . . . ?
C15D N10D C14D N9D 173.83(17) . . . . ?
C15D N11D C16D N3D -73.0(2) . . . 10_666 ?
C15D N11D C16D C5D 175.71(17) . . . 10_666 ?
C15D N11D C17D O6D -1.2(3) . . . . ?
C15D N11D C17D N12D -178.46(16) . . . . ?
C16D N3D C3D N2D 90.5(2) 10_666 . . . ?
C16D N3D C4D O2D 173.47(19) 10_666 . . . ?
C16D N3D C4D N4D -5.5(2) 10_666 . . . ?
C16D N11D C15D N10D 82.0(2) . . . . ?
C16D N11D C17D O6D -178.06(18) . . . . ?
C16D N11D C17D N12D 4.7(2) . . . . ?
C17D N11D C15D N10D -94.5(2) . . . . ?
C17D N11D C16D N3D 103.8(2) . . . 10_666 ?
C17D N11D C16D C5D -7.5(2) . . . 10_666 ?
C17D N12D C18D N6D 109.0(2) . . . 10_666 ?
C18D N6D C8D N5D 78.5(2) 10_666 . . . ?
C18D N6D C8D C10D -169.79(18) 10_666 . . . ?
C18D N6D C9D O3D -9.4(3) 10_666 . . . ?
C18D N6D C9D N7D 170.01(18) 10_666 . . . ?
C18D N12D C17D O6D -9.9(3) . . . . ?
C18D N12D C17D N11D 167.37(17) . . . . ?

loop_
_smtbx_masks_void_nr
_smtbx_masks_void_average_x
_smtbx_masks_void_average_y
_smtbx_masks_void_average_z
_smtbx_masks_void_volume
_smtbx_masks_void_count_electrons
_smtbx_masks_void_content
1 0.000 0.000 -0.442 5876.0 1847.1 '180 H2O'
2 -0.333 0.333 -0.269 5876.0 1847.1 '180 H2O'
3 0.333 0.667 -0.360 5876.0 1847.1 '180 H2O'
4 0.000 0.500 0.000 89.0 0.0 ?
5 0.000 0.500 0.500 84.4 14.3 ?
6 0.167 0.833 0.333 89.0 0.0 ?
7 0.167 0.833 0.833 84.4 14.3 ?
8 0.167 0.333 0.333 89.0 0.0 ?
9 0.167 0.333 0.833 84.4 14.3 ?
10 0.333 0.167 0.167 84.4 14.3 ?
11 0.333 0.167 0.667 89.0 0.0 ?
12 0.500 0.500 0.000 89.0 0.0 ?
13 0.500 0.500 0.500 84.4 14.3 ?
14 0.500 1.000 0.000 89.0 0.0 ?
15 0.500 1.000 0.500 84.4 14.3 ?
16 0.667 0.833 0.333 89.0 0.0 ?
17 0.667 0.833 0.833 84.4 14.3 ?
18 0.833 0.167 0.667 89.0 0.0 ?
19 0.833 0.167 0.167 84.4 14.3 ?
20 0.833 0.667 0.667 89.0 0.0 ?
21 0.833 0.667 0.167 84.4 14.3 ?
